data_7218039
loop_
_publ_author_name
'Jiang, Wei'
'Zhang, Hang'
'Yang, Jin'
'Liu, Ying-Ying'
'Liu, Hai-Yan'
'Ma, Jian-Fang'

_publ_section_title
;
 Three resorcin[4]arene-based complexes with Cu(ii)-exchange
 characteristics and fluorescence sensing of polyoxometalates in aqueous
 solutions
;
_journal_issue 41
_journal_name_full CrystEngComm
_journal_page_first 9638
_journal_paper_doi 10.1039/C4CE01376J
_journal_volume 16
_journal_year 2014
_chemical_formula_moiety 'C206 H250 O94 N4 Mn9'
_chemical_formula_sum 'C206 H250 Mn9 N4 O94'
_chemical_formula_weight 4780.56
_chemical_name_systematic
;
 ?
;
_space_group_IT_number 2
_space_group_name_Hall '-P 1'
_symmetry_cell_setting triclinic
_symmetry_space_group_name_Hall '-P 1'
_symmetry_space_group_name_H-M 'P -1'
_atom_sites_solution_hydrogens geom
_atom_sites_solution_primary direct
_atom_sites_solution_secondary difmap
_audit_creation_method SHELXL-97
_cell_angle_alpha 79.558(5)
_cell_angle_beta 81.534(4)
_cell_angle_gamma 86.360(5)
_cell_formula_units_Z 1
_cell_length_a 11.8811(6)
_cell_length_b 20.9902(14)
_cell_length_c 21.3711(11)
_cell_measurement_reflns_used 4732
_cell_measurement_temperature 293(2)
_cell_measurement_theta_max 29.2793
_cell_measurement_theta_min 2.7832
_cell_volume 5180.6(5)
_computing_cell_refinement 'CrysAlisPro(1.171.35.21) (Agilent Tech., 2012)'
_computing_data_collection 'CrysAlisPro(1.171.35.21) (Agilent Tech., 2012)'
_computing_data_reduction 'CrysAlisPro(1.171.35.21) (Agilent Tech., 2012)'
_computing_structure_refinement 'SHELXL-97 (Sheldrick, 2008)'
_computing_structure_solution 'SHELXS-97 (Sheldrick, 2008)'
_diffrn_ambient_temperature 293(2)
_diffrn_detector_area_resol_mean 10.0
_diffrn_measured_fraction_theta_full 0.986
_diffrn_measured_fraction_theta_max 0.826
_diffrn_measurement_device_type 'Oxford Diffraction Gemini R Ultra'
_diffrn_measurement_method '\w scan'
_diffrn_radiation_monochromator graphite
_diffrn_radiation_source 'fine-focus sealed tube'
_diffrn_radiation_type MoK\a
_diffrn_radiation_wavelength 0.71073
_diffrn_reflns_av_R_equivalents 0.0602
_diffrn_reflns_av_sigmaI/netI 0.1548
_diffrn_reflns_limit_h_max 13
_diffrn_reflns_limit_h_min -14
_diffrn_reflns_limit_k_max 26
_diffrn_reflns_limit_k_min -15
_diffrn_reflns_limit_l_max 29
_diffrn_reflns_limit_l_min -29
_diffrn_reflns_number 37950
_diffrn_reflns_theta_full 25.00
_diffrn_reflns_theta_max 29.34
_diffrn_reflns_theta_min 2.79
_exptl_absorpt_coefficient_mu 0.634
_exptl_absorpt_correction_T_max 1.00000
_exptl_absorpt_correction_T_min 0.87194
_exptl_absorpt_correction_type multi-scan
_exptl_absorpt_process_details
; 
CrysAlis (Oxford Diffraction, 2006)
;
_exptl_crystal_colour colorless
_exptl_crystal_density_diffrn 1.532
_exptl_crystal_density_method 'not measured'
_exptl_crystal_description block
_exptl_crystal_F_000 2491
_exptl_crystal_size_max 0.24
_exptl_crystal_size_mid 0.22
_exptl_crystal_size_min 0.16
_refine_diff_density_max 1.018
_refine_diff_density_min -0.798
_refine_diff_density_rms 0.098
_refine_ls_extinction_method none
_refine_ls_goodness_of_fit_ref 1.025
_refine_ls_hydrogen_treatment mixed
_refine_ls_matrix_type full
_refine_ls_number_parameters 1411
_refine_ls_number_reflns 23519
_refine_ls_number_restraints 12
_refine_ls_restrained_S_all 1.029
_refine_ls_R_factor_all 0.2061
_refine_ls_R_factor_gt 0.0962
_refine_ls_shift/su_max 0.097
_refine_ls_shift/su_mean 0.004
_refine_ls_structure_factor_coef Fsqd
_refine_ls_weighting_details 'calc w=1/[\s^2^(Fo^2^)+(0.1234P)^2^+0.8174P] where P=(Fo^2^+2Fc^2^)/3'
_refine_ls_weighting_scheme calc
_refine_ls_wR_factor_gt 0.2144
_refine_ls_wR_factor_ref 0.2808
_reflns_number_gt 10680
_reflns_number_total 23519
_reflns_threshold_expression >2\s(I)
_cod_data_source_file c4ce01376j2.cif
_cod_data_source_block Compound-3
_cod_depositor_comments 'Adding full bibliography for 7218037--7218039.cif.'
_cod_database_code 7218039

loop_
_symmetry_equiv_pos_as_xyz
'x, y, z'
'-x, -y, -z'

loop_
_atom_site_label
_atom_site_type_symbol
_atom_site_fract_x
_atom_site_fract_y
_atom_site_fract_z
_atom_site_U_iso_or_equiv
_atom_site_adp_type
_atom_site_occupancy
_atom_site_symmetry_multiplicity
_atom_site_calc_flag
_atom_site_refinement_flags
Mn1 Mn 0.0000 1.0000 0.5000 0.0333(3) Uani 1 2 d S
Mn2 Mn -0.07531(9) 0.98931(6) 0.33942(5) 0.0475(3) Uani 1 1 d .
Mn3 Mn -0.30034(11) 0.95502(7) 0.25621(6) 0.0677(4) Uani 1 1 d .
Mn4 Mn -0.38781(8) 0.99829(5) 0.10912(4) 0.0352(2) Uani 1 1 d .
Mn5 Mn -0.24152(10) 0.90891(6) -0.00080(5) 0.0555(3) Uani 1 1 d .
C1 C -0.0211(6) 0.8750(3) 0.4400(3) 0.0407(16) Uani 1 1 d .
C2 C 0.0070(6) 0.8048(3) 0.4487(3) 0.0380(15) Uani 1 1 d .
H2A H -0.0253 0.7853 0.4917 0.046 Uiso 1 1 calc R
H2B H 0.0891 0.7985 0.4457 0.046 Uiso 1 1 calc R
C3 C -0.0340(5) 0.7694(3) 0.4015(3) 0.0307(13) Uani 1 1 d .
H3A H -0.0130 0.7930 0.3583 0.037 Uiso 1 1 calc R
H3B H -0.1165 0.7685 0.4096 0.037 Uiso 1 1 calc R
C4 C 0.0153(4) 0.7000(3) 0.4055(2) 0.0222(11) Uani 1 1 d .
H4 H -0.0017 0.6785 0.4503 0.027 Uiso 1 1 calc R
C5 C 0.0979(5) 0.5508(3) 0.4403(3) 0.0334(14) Uani 1 1 d .
H5A H 0.1097 0.5085 0.4661 0.040 Uiso 1 1 calc R
H5B H 0.1315 0.5489 0.3964 0.040 Uiso 1 1 calc R
C6 C -0.0550(4) 0.5960(3) 0.3841(2) 0.0248(12) Uani 1 1 d .
C7 C -0.0403(4) 0.6623(3) 0.3650(2) 0.0218(11) Uani 1 1 d .
C8 C -0.0756(4) 0.6913(3) 0.3078(2) 0.0223(11) Uani 1 1 d .
H8 H -0.0644 0.7353 0.2935 0.027 Uiso 1 1 calc R
C9 C -0.1268(4) 0.6575(3) 0.2707(3) 0.0242(12) Uani 1 1 d .
C10 C -0.1433(4) 0.5929(3) 0.2933(3) 0.0264(12) Uani 1 1 d .
C11 C -0.1087(4) 0.5601(3) 0.3500(3) 0.0252(12) Uani 1 1 d .
C12 C -0.1289(6) 0.4900(3) 0.3724(3) 0.0402(15) Uani 1 1 d .
H12A H -0.1671 0.4740 0.3422 0.060 Uiso 1 1 calc R
H12B H -0.1753 0.4841 0.4137 0.060 Uiso 1 1 calc R
H12C H -0.0573 0.4667 0.3759 0.060 Uiso 1 1 calc R
C13 C -0.2737(5) 0.8646(3) 0.1480(3) 0.0342(14) Uani 1 1 d .
C14 C -0.2419(5) 0.7949(3) 0.1459(3) 0.0321(14) Uani 1 1 d .
H14A H -0.1844 0.7920 0.1092 0.039 Uiso 1 1 calc R
H14B H -0.3083 0.7730 0.1404 0.039 Uiso 1 1 calc R
C15 C -0.1968(5) 0.7612(3) 0.2062(3) 0.0279(13) Uani 1 1 d .
H15A H -0.2551 0.7639 0.2426 0.033 Uiso 1 1 calc R
H15B H -0.1318 0.7841 0.2120 0.033 Uiso 1 1 calc R
C16 C -0.1611(4) 0.6906(3) 0.2063(3) 0.0257(12) Uani 1 1 d .
H16 H -0.2268 0.6684 0.1990 0.031 Uiso 1 1 calc R
C17 C -0.1376(5) 0.5350(3) 0.2081(3) 0.0362(14) Uani 1 1 d .
H17A H -0.1657 0.4936 0.2045 0.043 Uiso 1 1 calc R
H17B H -0.0593 0.5277 0.2164 0.043 Uiso 1 1 calc R
C18 C -0.0526(5) 0.6215(3) 0.1316(3) 0.0283(13) Uani 1 1 d .
C19 C -0.0620(4) 0.6785(3) 0.1552(3) 0.0260(12) Uani 1 1 d .
C20 C 0.0221(4) 0.7228(3) 0.1323(3) 0.0246(12) Uani 1 1 d .
H20 H 0.0161 0.7621 0.1470 0.030 Uiso 1 1 calc R
C21 C 0.1149(5) 0.7104(3) 0.0882(3) 0.0269(12) Uani 1 1 d .
C22 C 0.1230(5) 0.6514(3) 0.0678(3) 0.0284(13) Uani 1 1 d .
C23 C 0.0397(5) 0.6063(3) 0.0879(3) 0.0338(14) Uani 1 1 d .
C24 C 0.0476(6) 0.5434(3) 0.0626(4) 0.0467(17) Uani 1 1 d .
H24A H -0.0173 0.5183 0.0819 0.070 Uiso 1 1 calc R
H24B H 0.1159 0.5194 0.0731 0.070 Uiso 1 1 calc R
H24C H 0.0494 0.5523 0.0168 0.070 Uiso 1 1 calc R
C25 C 0.2306(6) 0.9432(4) 0.0251(4) 0.054(2) Uani 1 1 d .
C26 C 0.2606(5) 0.8746(3) 0.0234(3) 0.0395(15) Uani 1 1 d .
H26A H 0.3280 0.8628 0.0442 0.047 Uiso 1 1 calc R
H26B H 0.2798 0.8692 -0.0211 0.047 Uiso 1 1 calc R
C27 C 0.1675(5) 0.8283(3) 0.0555(3) 0.0296(13) Uani 1 1 d .
H27A H 0.1380 0.8389 0.0974 0.035 Uiso 1 1 calc R
H27B H 0.1055 0.8342 0.0299 0.035 Uiso 1 1 calc R
C28 C 0.2087(5) 0.7579(3) 0.0639(3) 0.0296(13) Uani 1 1 d .
H28 H 0.2434 0.7495 0.0215 0.035 Uiso 1 1 calc R
C29 C 0.3171(5) 0.6166(3) 0.0480(3) 0.0390(15) Uani 1 1 d .
H29A H 0.3001 0.5972 0.0930 0.047 Uiso 1 1 calc R
H29B H 0.3552 0.5837 0.0252 0.047 Uiso 1 1 calc R
C30 C 0.3858(5) 0.6970(3) 0.0963(3) 0.0331(14) Uani 1 1 d .
C31 C 0.3000(4) 0.7425(3) 0.1084(3) 0.0274(13) Uani 1 1 d .
C32 C 0.2993(5) 0.7701(3) 0.1619(3) 0.0288(13) Uani 1 1 d .
H32 H 0.2409 0.8001 0.1711 0.035 Uiso 1 1 calc R
C33 C 0.3805(5) 0.7556(3) 0.2030(3) 0.0291(13) Uani 1 1 d .
C34 C 0.4655(5) 0.7104(3) 0.1882(3) 0.0334(14) Uani 1 1 d .
C35 C 0.4702(5) 0.6796(3) 0.1357(3) 0.0339(14) Uani 1 1 d .
C36 C 0.5632(5) 0.6300(4) 0.1215(4) 0.0528(19) Uani 1 1 d .
H36A H 0.5526 0.6144 0.0833 0.079 Uiso 1 1 calc R
H36B H 0.5604 0.5946 0.1570 0.079 Uiso 1 1 calc R
H36C H 0.6358 0.6496 0.1151 0.079 Uiso 1 1 calc R
C37 C 0.4797(6) 0.9251(4) 0.2435(4) 0.0482(18) Uani 1 1 d .
C38 C 0.3831(6) 0.9039(4) 0.2178(3) 0.0452(17) Uani 1 1 d .
H38A H 0.4113 0.8890 0.1778 0.054 Uiso 1 1 calc R
H38B H 0.3316 0.9409 0.2082 0.054 Uiso 1 1 calc R
C39 C 0.3175(5) 0.8509(3) 0.2620(3) 0.0379(15) Uani 1 1 d .
H39A H 0.2431 0.8504 0.2487 0.045 Uiso 1 1 calc R
H39B H 0.3061 0.8612 0.3050 0.045 Uiso 1 1 calc R
C40 C 0.3737(5) 0.7831(3) 0.2646(3) 0.0282(13) Uani 1 1 d .
H40 H 0.4519 0.7859 0.2731 0.034 Uiso 1 1 calc R
C41 C 0.5334(5) 0.6510(4) 0.2813(3) 0.0463(18) Uani 1 1 d .
H41A H 0.4788 0.6209 0.2754 0.056 Uiso 1 1 calc R
H41B H 0.6038 0.6264 0.2882 0.056 Uiso 1 1 calc R
C42 C 0.3743(5) 0.6821(3) 0.3508(3) 0.0336(14) Uani 1 1 d .
C43 C 0.3155(5) 0.7347(3) 0.3187(3) 0.0274(13) Uani 1 1 d .
C44 C 0.1993(5) 0.7395(3) 0.3387(3) 0.0261(12) Uani 1 1 d .
H44 H 0.1575 0.7741 0.3185 0.031 Uiso 1 1 calc R
C45 C 0.1424(4) 0.6956(3) 0.3872(2) 0.0235(12) Uani 1 1 d .
C46 C 0.2071(5) 0.6439(3) 0.4157(3) 0.0280(13) Uani 1 1 d .
C47 C 0.3235(5) 0.6363(3) 0.3986(3) 0.0329(14) Uani 1 1 d .
C48 C 0.3905(6) 0.5807(4) 0.4319(3) 0.0487(18) Uani 1 1 d .
H48A H 0.3402 0.5540 0.4640 0.073 Uiso 1 1 calc R
H48B H 0.4470 0.5971 0.4520 0.073 Uiso 1 1 calc R
H48C H 0.4273 0.5553 0.4011 0.073 Uiso 1 1 calc R
C49 C 0.0111(5) 1.0933(3) 0.3594(3) 0.0376(15) Uani 1 1 d .
C50 C 0.0605(6) 1.1498(3) 0.3759(3) 0.0472(17) Uani 1 1 d .
H50A H 0.1098 1.1346 0.4083 0.057 Uiso 1 1 calc R
H50B H -0.0006 1.1765 0.3945 0.057 Uiso 1 1 calc R
C51 C 0.1278(5) 1.1910(3) 0.3193(3) 0.0393(15) Uani 1 1 d .
H51A H 0.0822 1.2011 0.2844 0.047 Uiso 1 1 calc R
H51B H 0.1954 1.1664 0.3046 0.047 Uiso 1 1 calc R
C52 C 0.1633(5) 1.2537(3) 0.3350(3) 0.0387(15) Uani 1 1 d .
H52 H 0.0935 1.2756 0.3524 0.046 Uiso 1 1 calc R
C53 C 0.1666(7) 1.3915(5) 0.3753(5) 0.072(3) Uani 1 1 d .
H53A H 0.2480 1.3966 0.3639 0.086 Uiso 1 1 calc R
H53B H 0.1351 1.4299 0.3919 0.086 Uiso 1 1 calc R
C54 C 0.2334(5) 1.2898(4) 0.4266(3) 0.0450(17) Uani 1 1 d .
C55 C 0.2421(5) 1.2465(3) 0.3849(3) 0.0386(15) Uani 1 1 d .
C56 C 0.3276(5) 1.1988(3) 0.3884(3) 0.0376(15) Uani 1 1 d .
H56 H 0.3365 1.1706 0.3590 0.045 Uiso 1 1 calc R
C57 C 0.4014(6) 1.1916(4) 0.4349(3) 0.0477(18) Uani 1 1 d .
C58 C 0.3844(6) 1.2345(4) 0.4774(3) 0.054(2) Uani 1 1 d .
C59 C 0.3038(6) 1.2842(4) 0.4747(3) 0.053(2) Uani 1 1 d .
C60 C 0.2927(7) 1.3318(5) 0.5210(4) 0.075(3) Uani 1 1 d .
H60A H 0.2319 1.3629 0.5120 0.112 Uiso 1 1 calc R
H60B H 0.3627 1.3538 0.5162 0.112 Uiso 1 1 calc R
H60C H 0.2765 1.3088 0.5643 0.112 Uiso 1 1 calc R
C61 C 0.6591(6) 1.0221(3) 0.3714(3) 0.0407(16) Uani 1 1 d .
C62 C 0.5682(6) 1.0276(4) 0.4239(4) 0.056(2) Uani 1 1 d .
H62A H 0.6029 1.0334 0.4607 0.067 Uiso 1 1 calc R
H62B H 0.5306 0.9865 0.4353 0.067 Uiso 1 1 calc R
C63 C 0.4774(6) 1.0808(4) 0.4134(3) 0.0469(17) Uani 1 1 d .
H63A H 0.4050 1.0649 0.4359 0.056 Uiso 1 1 calc R
H63B H 0.4708 1.0909 0.3679 0.056 Uiso 1 1 calc R
C64 C 0.5007(6) 1.1427(4) 0.4360(3) 0.0458(17) Uani 1 1 d .
H64 H 0.5144 1.1305 0.4808 0.055 Uiso 1 1 calc R
C65 C 0.5548(7) 1.2505(5) 0.5183(5) 0.078(3) Uani 1 1 d .
H65A H 0.5523 1.2908 0.4880 0.094 Uiso 1 1 calc R
H65B H 0.5711 1.2608 0.5584 0.094 Uiso 1 1 calc R
C66 C 0.6664(6) 1.2144(4) 0.4278(4) 0.0471(18) Uani 1 1 d .
C67 C 0.6046(5) 1.1768(3) 0.3991(3) 0.0396(16) Uani 1 1 d .
C68 C 0.6378(5) 1.1772(3) 0.3350(3) 0.0400(16) Uani 1 1 d .
H68 H 0.5971 1.1526 0.3145 0.048 Uiso 1 1 calc R
C69 C 0.7276(5) 1.2114(3) 0.2983(3) 0.0391(15) Uani 1 1 d .
C70 C 0.7831(5) 1.2504(3) 0.3296(4) 0.0440(17) Uani 1 1 d .
C71 C 0.7542(6) 1.2521(4) 0.3950(3) 0.0482(18) Uani 1 1 d .
C72 C 0.8189(6) 1.2936(4) 0.4267(4) 0.058(2) Uani 1 1 d .
H72A H 0.8758 1.3160 0.3953 0.087 Uiso 1 1 calc R
H72B H 0.8549 1.2666 0.4600 0.087 Uiso 1 1 calc R
H72C H 0.7673 1.3245 0.4450 0.087 Uiso 1 1 calc R
C73 C 0.8213(6) 1.0684(4) 0.1311(4) 0.0503(19) Uani 1 1 d .
C74 C 0.8215(8) 1.1343(5) 0.1488(5) 0.090(3) Uani 1 1 d .
H74A H 0.8999 1.1453 0.1480 0.108 Uiso 1 1 calc R
H74B H 0.7897 1.1656 0.1161 0.108 Uiso 1 1 calc R
C75 C 0.7574(6) 1.1411(4) 0.2124(3) 0.0476(17) Uani 1 1 d .
H75A H 0.7875 1.1093 0.2453 0.057 Uiso 1 1 calc R
H75B H 0.6782 1.1321 0.2130 0.057 Uiso 1 1 calc R
C76 C 0.7648(5) 1.2092(3) 0.2282(3) 0.0432(16) Uani 1 1 d .
H76 H 0.8452 1.2201 0.2189 0.052 Uiso 1 1 calc R
C77 C 0.8434(6) 1.3443(4) 0.2538(4) 0.054(2) Uani 1 1 d .
H77A H 0.8966 1.3771 0.2549 0.064 Uiso 1 1 calc R
H77B H 0.7682 1.3598 0.2705 0.064 Uiso 1 1 calc R
C78 C 0.7417(5) 1.3238(3) 0.1717(3) 0.0416(16) Uani 1 1 d .
C79 C 0.6997(5) 1.2623(3) 0.1887(3) 0.0385(15) Uani 1 1 d .
C80 C 0.5947(5) 1.2525(3) 0.1711(3) 0.0345(14) Uani 1 1 d .
H80 H 0.5641 1.2117 0.1837 0.041 Uiso 1 1 calc R
C81 C 0.5348(5) 1.3003(3) 0.1360(3) 0.0377(15) Uani 1 1 d .
C82 C 0.5840(6) 1.3598(3) 0.1172(3) 0.0414(16) Uani 1 1 d .
C83 C 0.6858(6) 1.3733(3) 0.1339(3) 0.0422(16) Uani 1 1 d .
C84 C 0.7380(7) 1.4385(4) 0.1104(4) 0.057(2) Uani 1 1 d .
H84A H 0.8085 1.4389 0.1272 0.085 Uiso 1 1 calc R
H84B H 0.6866 1.4717 0.1247 0.085 Uiso 1 1 calc R
H84C H 0.7521 1.4463 0.0643 0.085 Uiso 1 1 calc R
C85 C 0.4664(6) 1.1253(4) 0.0625(4) 0.0486(18) Uani 1 1 d .
C86 C 0.4627(7) 1.1993(4) 0.0568(4) 0.0541(19) Uani 1 1 d .
H86A H 0.5398 1.2140 0.0520 0.065 Uiso 1 1 calc R
H86B H 0.4298 1.2189 0.0186 0.065 Uiso 1 1 calc R
C87 C 0.3930(6) 1.2222(4) 0.1155(3) 0.0439(17) Uani 1 1 d .
H87A H 0.3127 1.2188 0.1133 0.053 Uiso 1 1 calc R
H87B H 0.4109 1.1937 0.1541 0.053 Uiso 1 1 calc R
C88 C 0.4148(6) 1.2918(3) 0.1206(3) 0.0435(16) Uani 1 1 d .
H88 H 0.4058 1.3195 0.0794 0.052 Uiso 1 1 calc R
C89 C 0.4485(6) 1.4494(4) 0.1053(4) 0.057(2) Uani 1 1 d .
H89A H 0.4665 1.4531 0.1473 0.068 Uiso 1 1 calc R
H89B H 0.4498 1.4923 0.0793 0.068 Uiso 1 1 calc R
C90 C 0.3030(6) 1.3828(4) 0.1682(3) 0.0482(18) Uani 1 1 d .
C91 C 0.3312(5) 1.3169(3) 0.1728(3) 0.0376(15) Uani 1 1 d .
C92 C 0.2848(5) 1.2764(3) 0.2270(3) 0.0361(14) Uani 1 1 d .
H92 H 0.3023 1.2322 0.2306 0.043 Uiso 1 1 calc R
C93 C 0.2129(5) 1.2982(3) 0.2766(3) 0.0402(16) Uani 1 1 d .
C94 C 0.1909(5) 1.3656(3) 0.2705(3) 0.0429(16) Uani 1 1 d .
C95 C 0.2344(6) 1.4076(4) 0.2173(4) 0.0530(19) Uani 1 1 d .
C96 C 0.2083(8) 1.4798(4) 0.2127(5) 0.076(3) Uani 1 1 d .
H96A H 0.2450 1.5023 0.1725 0.114 Uiso 1 1 calc R
H96B H 0.2359 1.4947 0.2474 0.114 Uiso 1 1 calc R
H96C H 0.1275 1.4882 0.2154 0.114 Uiso 1 1 calc R
C97 C -0.1267(9) 0.7820(6) -0.0401(5) 0.092(3) Uani 1 1 d .
H97 H -0.0715 0.8094 -0.0641 0.111 Uiso 1 1 calc R
C98 C -0.1948(11) 0.6771(7) -0.0099(7) 0.119(4) Uani 1 1 d .
H98A H -0.1726 0.6343 -0.0184 0.179 Uiso 1 1 calc R
H98B H -0.2680 0.6894 -0.0232 0.179 Uiso 1 1 calc R
H98C H -0.1991 0.6772 0.0353 0.179 Uiso 1 1 calc R
C99 C -0.0332(14) 0.6975(8) -0.0892(8) 0.163(7) Uani 1 1 d .
H99A H -0.0385 0.6513 -0.0842 0.244 Uiso 1 1 calc R
H99B H 0.0415 0.7075 -0.0828 0.244 Uiso 1 1 calc R
H99C H -0.0470 0.7173 -0.1316 0.244 Uiso 1 1 calc R
C100 C 0.5423(17) 1.4683(11) 0.2912(8) 0.168(7) Uani 1 1 d .
H100 H 0.5674 1.4992 0.3117 0.202 Uiso 1 1 calc R
C101 C 0.5012(8) 1.3521(6) 0.3080(6) 0.098(4) Uani 1 1 d .
H10A H 0.4989 1.3178 0.3445 0.147 Uiso 1 1 calc R
H10B H 0.5573 1.3411 0.2740 0.147 Uiso 1 1 calc R
H10C H 0.4279 1.3579 0.2935 0.147 Uiso 1 1 calc R
C102 C 0.5507(12) 1.4082(8) 0.3923(7) 0.145(6) Uani 1 1 d .
H10D H 0.5410 1.3652 0.4164 0.218 Uiso 1 1 calc R
H10E H 0.4977 1.4378 0.4118 0.218 Uiso 1 1 calc R
H10F H 0.6270 1.4209 0.3921 0.218 Uiso 1 1 calc R
C103 C -0.0411(19) 0.9314(12) 0.2180(11) 0.198(8) Uani 1 1 d U
H103 H -0.0560 0.9378 0.1758 0.237 Uiso 1 1 calc R
N1 N -0.1140(7) 0.7212(4) -0.0441(4) 0.081(2) Uani 1 1 d .
N2 N 0.5297(7) 1.4096(4) 0.3252(4) 0.077(2) Uani 1 1 d .
O1 O 0.0267(4) 0.9081(2) 0.4702(2) 0.0504(12) Uani 1 1 d .
O2 O -0.0903(4) 0.8989(2) 0.4016(3) 0.0583(14) Uani 1 1 d .
O3 O -0.2622(6) 0.8852(3) 0.1971(3) 0.0731(18) Uani 1 1 d .
O4 O -0.3129(3) 0.8999(2) 0.10059(19) 0.0355(10) Uani 1 1 d .
O5 O 0.1522(8) 0.9567(4) 0.0647(6) 0.181(6) Uani 1 1 d .
O6 O 0.2924(3) 0.9868(2) -0.0084(2) 0.0401(10) Uani 1 1 d .
O7 O 0.5429(4) 0.9687(3) 0.2086(2) 0.0518(13) Uani 1 1 d .
O8 O 0.5032(5) 0.9009(3) 0.2975(3) 0.087(2) Uani 1 1 d .
O9 O -0.0137(5) 1.0924(3) 0.3059(2) 0.0595(15) Uani 1 1 d .
O10 O -0.0075(4) 1.0437(2) 0.4027(2) 0.0437(11) Uani 1 1 d .
O11 O 0.4164(5) 1.1030(3) 0.0252(3) 0.0741(17) Uani 1 1 d .
O12 O 0.5257(4) 1.0927(2) 0.1022(2) 0.0520(12) Uani 1 1 d .
O13 O 0.7366(4) 1.0332(3) 0.1547(3) 0.0579(14) Uani 1 1 d .
O14 O 0.8974(5) 1.0515(4) 0.0933(4) 0.094(2) Uani 1 1 d .
O15 O 0.6345(4) 1.0211(2) 0.3167(2) 0.0523(13) Uani 1 1 d .
O16 O 0.7599(4) 1.0143(3) 0.3850(2) 0.0507(13) Uani 1 1 d .
O17 O 0.1538(3) 0.5972(2) 0.46337(17) 0.0305(9) Uani 1 1 d .
O18 O -0.0206(3) 0.56467(19) 0.44177(18) 0.0316(9) Uani 1 1 d .
O19 O -0.2017(3) 0.55733(19) 0.25966(19) 0.0318(9) Uani 1 1 d .
O20 O -0.1397(3) 0.5775(2) 0.14922(18) 0.0335(10) Uani 1 1 d .
O21 O 0.2131(3) 0.6367(2) 0.02356(19) 0.0391(10) Uani 1 1 d .
O22 O 0.3914(3) 0.6674(2) 0.04257(19) 0.0370(10) Uani 1 1 d .
O23 O 0.5535(3) 0.6967(2) 0.2251(2) 0.0403(11) Uani 1 1 d .
O24 O 0.4927(3) 0.6767(2) 0.3359(2) 0.0405(11) Uani 1 1 d .
O25 O 0.1201(4) 1.3893(2) 0.3189(3) 0.0566(13) Uani 1 1 d .
O26 O 0.1488(4) 1.3378(3) 0.4249(3) 0.0542(13) Uani 1 1 d .
O27 O 0.4475(4) 1.2238(3) 0.5290(2) 0.0677(16) Uani 1 1 d .
O28 O 0.6431(4) 1.2111(3) 0.4951(2) 0.0643(15) Uani 1 1 d .
O29 O 0.8723(4) 1.2873(2) 0.2949(3) 0.0530(13) Uani 1 1 d .
O30 O 0.8431(4) 1.3379(2) 0.1893(2) 0.0509(12) Uani 1 1 d .
O31 O 0.5321(4) 1.4090(2) 0.0765(2) 0.0506(12) Uani 1 1 d .
O32 O 0.3390(4) 1.4256(3) 0.1122(2) 0.0579(14) Uani 1 1 d .
O1W O 0.1869(4) 1.0083(3) 0.4891(2) 0.0592(14) Uani 1 1 d .
O2W O 0.1046(8) 0.9584(5) 0.3105(5) 0.156(4) Uani 1 1 d .
O3W O -0.1210(5) 0.9647(3) 0.2571(3) 0.0766(17) Uani 1 1 d .
O4W O -0.2809(5) 0.8769(3) 0.3436(3) 0.088(2) Uani 1 1 d .
O5W O -0.5246(3) 0.9611(2) 0.0711(2) 0.0429(11) Uani 1 1 d .
O6W O -0.0850(5) 0.9265(5) 0.0384(6) 0.187(6) Uani 1 1 d .
O7W O -0.1721(11) 0.9344(6) -0.0996(5) 0.176(4) Uani 1 1 d U
O8W O -0.2059(7) 0.8070(3) -0.0070(3) 0.095(2) Uani 1 1 d .
O9W O 0.0447(13) 0.8955(14) 0.2265(9) 0.385(18) Uani 1 1 d .
O10W O -0.187(2) 0.9007(10) -0.2049(7) 0.404(19) Uani 1 1 d .
O11W O 0.2690(15) 1.0145(13) 0.3315(16) 0.390(18) Uani 1 1 d .
O12W O 0.3187(14) 0.9132(6) 0.4183(6) 0.205(6) Uani 1 1 d .
O13W O 0.4460(8) 1.0909(4) 0.2448(4) 0.118(3) Uani 1 1 d .
O14W O 0.195(3) 1.613(2) 0.252(2) 0.51(2) Uani 1 1 d .
O15W O 0.5262(15) 1.4851(6) 0.2409(7) 0.209(7) Uani 1 1 d .

loop_
_atom_site_aniso_label
_atom_site_aniso_U_11
_atom_site_aniso_U_22
_atom_site_aniso_U_33
_atom_site_aniso_U_23
_atom_site_aniso_U_13
_atom_site_aniso_U_12
Mn1 0.0451(7) 0.0239(8) 0.0349(7) -0.0095(6) -0.0122(6) -0.0032(6)
Mn2 0.0580(7) 0.0413(7) 0.0488(6) -0.0152(5) -0.0148(5) -0.0059(5)
Mn3 0.0772(8) 0.0657(9) 0.0793(9) -0.0449(7) -0.0447(7) 0.0231(7)
Mn4 0.0430(5) 0.0260(6) 0.0390(5) -0.0084(4) -0.0087(4) -0.0039(4)
Mn5 0.0697(7) 0.0460(8) 0.0425(6) -0.0018(5) 0.0028(5) 0.0191(6)
C1 0.055(4) 0.029(4) 0.042(4) -0.016(3) -0.012(3) 0.001(3)
C2 0.062(4) 0.023(4) 0.031(3) -0.008(3) -0.014(3) 0.008(3)
C3 0.040(3) 0.023(3) 0.030(3) -0.008(3) -0.004(2) -0.001(3)
C4 0.035(3) 0.012(3) 0.017(3) -0.002(2) 0.004(2) 0.001(2)
C5 0.046(4) 0.019(3) 0.031(3) 0.002(3) 0.000(3) 0.000(3)
C6 0.034(3) 0.017(3) 0.021(3) 0.002(2) 0.002(2) -0.002(2)
C7 0.022(3) 0.022(3) 0.021(3) -0.007(2) -0.001(2) -0.001(2)
C8 0.028(3) 0.010(3) 0.025(3) 0.001(2) 0.003(2) 0.002(2)
C9 0.023(3) 0.019(3) 0.032(3) -0.007(2) -0.005(2) 0.002(2)
C10 0.026(3) 0.020(3) 0.034(3) -0.005(3) -0.005(2) -0.004(2)
C11 0.033(3) 0.014(3) 0.026(3) 0.003(2) -0.001(2) -0.005(2)
C12 0.056(4) 0.020(4) 0.043(4) 0.002(3) -0.009(3) -0.011(3)
C13 0.048(4) 0.023(4) 0.032(3) -0.001(3) -0.015(3) 0.005(3)
C14 0.039(3) 0.021(3) 0.038(3) -0.004(3) -0.016(3) 0.005(3)
C15 0.031(3) 0.023(3) 0.028(3) 0.005(2) -0.011(2) 0.003(2)
C16 0.024(3) 0.021(3) 0.035(3) -0.004(2) -0.012(2) -0.002(2)
C17 0.049(4) 0.018(3) 0.045(4) -0.010(3) -0.011(3) -0.005(3)
C18 0.039(3) 0.022(3) 0.027(3) -0.006(2) -0.010(2) -0.007(3)
C19 0.029(3) 0.025(3) 0.024(3) 0.002(2) -0.011(2) -0.001(2)
C20 0.029(3) 0.018(3) 0.028(3) -0.003(2) -0.011(2) -0.004(2)
C21 0.035(3) 0.017(3) 0.029(3) 0.001(2) -0.009(2) -0.006(2)
C22 0.034(3) 0.023(3) 0.029(3) -0.007(3) -0.004(2) -0.001(2)
C23 0.048(4) 0.021(3) 0.036(3) -0.009(3) -0.014(3) -0.006(3)
C24 0.052(4) 0.033(4) 0.058(4) -0.023(3) 0.005(3) -0.014(3)
C25 0.053(4) 0.029(4) 0.065(5) 0.005(4) 0.027(4) -0.007(3)
C26 0.048(4) 0.023(4) 0.045(4) 0.003(3) -0.008(3) -0.007(3)
C27 0.031(3) 0.023(3) 0.030(3) 0.006(3) 0.000(2) -0.005(2)
C28 0.039(3) 0.021(3) 0.028(3) -0.002(2) -0.005(2) -0.004(3)
C29 0.045(4) 0.028(4) 0.043(4) -0.008(3) -0.001(3) 0.004(3)
C30 0.036(3) 0.028(4) 0.034(3) -0.003(3) 0.000(3) -0.006(3)
C31 0.027(3) 0.024(3) 0.029(3) 0.002(2) 0.000(2) -0.005(2)
C32 0.032(3) 0.024(3) 0.030(3) -0.005(3) 0.002(2) -0.005(2)
C33 0.029(3) 0.027(4) 0.030(3) 0.000(3) -0.003(2) -0.011(2)
C34 0.030(3) 0.031(4) 0.037(3) -0.002(3) -0.003(3) -0.003(3)
C35 0.024(3) 0.036(4) 0.038(3) -0.002(3) 0.004(2) -0.005(3)
C36 0.038(4) 0.059(5) 0.057(5) -0.010(4) 0.002(3) 0.010(3)
C37 0.059(4) 0.033(4) 0.054(4) 0.000(4) -0.016(4) -0.014(3)
C38 0.052(4) 0.038(4) 0.047(4) 0.000(3) -0.014(3) -0.012(3)
C39 0.053(4) 0.026(4) 0.034(3) 0.001(3) -0.005(3) -0.016(3)
C40 0.027(3) 0.022(3) 0.036(3) 0.000(3) -0.009(2) -0.011(2)
C41 0.030(3) 0.045(5) 0.059(5) 0.002(4) -0.009(3) 0.005(3)
C42 0.028(3) 0.034(4) 0.039(3) -0.006(3) -0.008(3) -0.004(3)
C43 0.035(3) 0.023(3) 0.027(3) -0.005(2) -0.010(2) -0.006(2)
C44 0.034(3) 0.021(3) 0.023(3) -0.002(2) -0.005(2) -0.005(2)
C45 0.036(3) 0.014(3) 0.022(3) -0.004(2) -0.006(2) -0.006(2)
C46 0.036(3) 0.028(4) 0.020(3) -0.004(2) -0.003(2) -0.004(3)
C47 0.040(3) 0.029(4) 0.030(3) 0.000(3) -0.011(3) -0.003(3)
C48 0.042(4) 0.047(5) 0.048(4) 0.009(3) -0.003(3) 0.004(3)
C49 0.040(3) 0.034(4) 0.040(4) -0.006(3) -0.006(3) -0.009(3)
C50 0.063(4) 0.035(4) 0.044(4) -0.009(3) -0.002(3) -0.014(3)
C51 0.042(3) 0.042(4) 0.035(3) -0.008(3) -0.008(3) -0.003(3)
C52 0.035(3) 0.030(4) 0.050(4) -0.014(3) 0.007(3) -0.004(3)
C53 0.068(5) 0.058(6) 0.087(7) -0.035(5) 0.018(5) 0.005(4)
C54 0.043(4) 0.040(4) 0.050(4) -0.018(3) 0.014(3) -0.007(3)
C55 0.039(3) 0.033(4) 0.043(4) -0.012(3) 0.009(3) -0.010(3)
C56 0.034(3) 0.046(4) 0.035(3) -0.014(3) -0.001(3) -0.011(3)
C57 0.057(4) 0.051(5) 0.036(4) -0.013(3) 0.002(3) -0.005(3)
C58 0.050(4) 0.070(6) 0.048(4) -0.027(4) -0.002(3) -0.015(4)
C59 0.047(4) 0.068(6) 0.044(4) -0.026(4) 0.017(3) -0.019(4)
C60 0.072(5) 0.084(7) 0.080(6) -0.059(5) 0.012(4) -0.016(5)
C61 0.062(5) 0.018(4) 0.043(4) -0.003(3) -0.013(3) 0.002(3)
C62 0.055(4) 0.058(6) 0.050(4) 0.004(4) -0.006(3) -0.006(4)
C63 0.043(4) 0.051(5) 0.048(4) -0.008(4) -0.013(3) 0.005(3)
C64 0.053(4) 0.053(5) 0.034(4) -0.011(3) -0.005(3) -0.009(3)
C65 0.070(6) 0.109(9) 0.074(6) -0.060(6) -0.015(5) 0.001(5)
C66 0.043(4) 0.045(5) 0.061(5) -0.022(4) -0.018(3) 0.000(3)
C67 0.039(3) 0.046(5) 0.037(4) -0.010(3) -0.011(3) -0.002(3)
C68 0.036(3) 0.030(4) 0.058(4) -0.016(3) -0.013(3) 0.001(3)
C69 0.041(4) 0.033(4) 0.046(4) -0.013(3) -0.010(3) 0.003(3)
C70 0.033(3) 0.027(4) 0.077(5) -0.009(4) -0.021(3) -0.002(3)
C71 0.047(4) 0.054(5) 0.053(4) -0.022(4) -0.026(3) 0.003(4)
C72 0.060(5) 0.058(6) 0.066(5) -0.020(4) -0.027(4) -0.003(4)
C73 0.037(4) 0.053(5) 0.065(5) -0.026(4) -0.003(3) 0.000(3)
C74 0.094(7) 0.081(8) 0.106(8) -0.066(6) 0.028(6) -0.042(6)
C75 0.057(4) 0.036(4) 0.052(4) -0.022(3) 0.003(3) -0.001(3)
C76 0.037(3) 0.028(4) 0.067(5) -0.016(3) -0.005(3) -0.004(3)
C77 0.049(4) 0.044(5) 0.073(5) -0.016(4) -0.009(4) -0.018(3)
C78 0.043(4) 0.036(4) 0.049(4) -0.021(3) 0.002(3) -0.008(3)
C79 0.050(4) 0.036(4) 0.032(3) -0.018(3) 0.005(3) -0.010(3)
C80 0.043(3) 0.026(4) 0.036(3) -0.009(3) 0.003(3) -0.011(3)
C81 0.055(4) 0.029(4) 0.031(3) -0.015(3) 0.004(3) -0.014(3)
C82 0.059(4) 0.034(4) 0.032(3) -0.013(3) 0.000(3) 0.001(3)
C83 0.058(4) 0.033(4) 0.038(4) -0.020(3) 0.007(3) -0.015(3)
C84 0.078(5) 0.040(5) 0.054(5) -0.012(4) -0.003(4) -0.027(4)
C85 0.054(4) 0.038(5) 0.056(5) -0.011(4) -0.011(4) 0.004(3)
C86 0.068(5) 0.048(5) 0.052(4) -0.020(4) -0.010(4) -0.004(4)
C87 0.048(4) 0.044(5) 0.044(4) -0.022(3) -0.003(3) -0.004(3)
C88 0.055(4) 0.036(4) 0.041(4) -0.008(3) -0.009(3) -0.006(3)
C89 0.057(5) 0.046(5) 0.061(5) 0.004(4) -0.001(4) -0.009(4)
C90 0.055(4) 0.039(5) 0.049(4) -0.003(4) -0.009(3) 0.002(3)
C91 0.038(3) 0.034(4) 0.043(4) -0.012(3) -0.007(3) -0.001(3)
C92 0.036(3) 0.027(4) 0.047(4) -0.014(3) -0.003(3) 0.000(3)
C93 0.037(3) 0.035(4) 0.049(4) -0.011(3) -0.002(3) -0.007(3)
C94 0.035(3) 0.035(4) 0.058(4) -0.014(4) 0.000(3) 0.005(3)
C95 0.050(4) 0.036(5) 0.069(5) -0.004(4) -0.004(4) 0.006(3)
C96 0.093(6) 0.034(5) 0.094(7) -0.008(5) 0.003(5) 0.008(4)
C97 0.102(8) 0.073(8) 0.096(8) -0.021(6) 0.008(6) 0.017(6)
C98 0.115(9) 0.122(12) 0.124(10) -0.013(9) -0.048(8) 0.020(9)
C99 0.195(15) 0.124(13) 0.145(13) -0.038(10) 0.046(11) 0.056(11)
C100 0.25(2) 0.18(2) 0.085(11) -0.026(12) -0.042(12) -0.018(15)
C101 0.071(6) 0.090(9) 0.144(10) -0.055(8) -0.001(6) -0.010(6)
C102 0.132(11) 0.179(16) 0.129(12) -0.034(11) -0.038(9) 0.027(10)
C103 0.186(11) 0.217(12) 0.200(11) -0.045(9) -0.050(9) 0.002(9)
N1 0.084(5) 0.057(6) 0.091(6) -0.011(5) 0.016(4) 0.014(4)
N2 0.091(5) 0.059(6) 0.069(5) 0.005(4) 0.003(4) 0.013(4)
O1 0.071(3) 0.027(3) 0.063(3) -0.021(2) -0.027(3) 0.004(2)
O2 0.074(3) 0.030(3) 0.079(4) -0.012(3) -0.037(3) 0.005(2)
O3 0.132(5) 0.037(3) 0.064(4) -0.023(3) -0.053(3) 0.028(3)
O4 0.043(2) 0.025(2) 0.038(2) -0.0022(19) -0.0109(19) 0.0055(18)
O5 0.179(8) 0.047(5) 0.266(12) -0.038(6) 0.162(9) -0.028(5)
O6 0.047(2) 0.018(2) 0.052(3) 0.004(2) -0.008(2) -0.0073(19)
O7 0.059(3) 0.051(3) 0.049(3) -0.013(2) -0.004(2) -0.028(3)
O8 0.105(5) 0.076(5) 0.086(4) 0.023(4) -0.056(4) -0.050(4)
O9 0.094(4) 0.053(4) 0.035(3) -0.001(2) -0.019(3) -0.033(3)
O10 0.059(3) 0.039(3) 0.036(2) -0.004(2) -0.016(2) -0.011(2)
O11 0.099(4) 0.065(4) 0.075(4) -0.036(3) -0.046(3) 0.021(3)
O12 0.068(3) 0.035(3) 0.056(3) -0.016(2) -0.012(3) 0.008(2)
O13 0.057(3) 0.044(3) 0.079(4) -0.018(3) -0.016(3) -0.013(3)
O14 0.066(4) 0.089(5) 0.120(6) -0.036(4) 0.027(4) 0.003(3)
O15 0.065(3) 0.050(3) 0.049(3) -0.017(2) -0.027(2) 0.008(2)
O16 0.043(3) 0.060(4) 0.054(3) -0.014(3) -0.016(2) -0.005(2)
O17 0.040(2) 0.026(2) 0.025(2) 0.0007(18) -0.0070(17) -0.0081(18)
O18 0.042(2) 0.021(2) 0.029(2) 0.0059(17) -0.0060(17) -0.0062(17)
O19 0.035(2) 0.022(2) 0.041(2) -0.0074(19) -0.0076(18) -0.0100(17)
O20 0.041(2) 0.029(3) 0.033(2) -0.0059(19) -0.0069(18) -0.0164(19)
O21 0.045(2) 0.041(3) 0.034(2) -0.016(2) 0.0014(19) -0.007(2)
O22 0.039(2) 0.035(3) 0.035(2) -0.007(2) 0.0046(18) -0.0045(19)
O23 0.025(2) 0.052(3) 0.040(2) 0.003(2) -0.0075(18) -0.0028(19)
O24 0.025(2) 0.052(3) 0.043(3) -0.002(2) -0.0069(18) -0.0015(19)
O25 0.051(3) 0.037(3) 0.081(4) -0.021(3) 0.007(3) 0.006(2)
O26 0.051(3) 0.051(4) 0.062(3) -0.028(3) 0.012(2) -0.004(2)
O27 0.066(3) 0.101(5) 0.046(3) -0.034(3) -0.008(3) -0.013(3)
O28 0.070(3) 0.089(5) 0.042(3) -0.023(3) -0.019(3) -0.006(3)
O29 0.041(3) 0.043(3) 0.081(4) -0.018(3) -0.019(2) -0.006(2)
O30 0.047(3) 0.048(3) 0.060(3) -0.018(3) 0.003(2) -0.017(2)
O31 0.072(3) 0.035(3) 0.042(3) -0.005(2) 0.003(2) -0.007(2)
O32 0.067(3) 0.044(3) 0.053(3) 0.010(3) -0.001(2) 0.005(3)
O1W 0.043(3) 0.083(4) 0.054(3) -0.010(3) -0.015(2) -0.015(3)
O2W 0.126(7) 0.145(9) 0.189(10) -0.072(8) 0.050(6) 0.016(6)
O3W 0.099(4) 0.082(5) 0.058(4) -0.033(3) -0.021(3) 0.002(4)
O4W 0.097(4) 0.070(5) 0.111(5) -0.021(4) -0.054(4) -0.002(4)
O5W 0.038(2) 0.046(3) 0.045(3) -0.002(2) -0.0115(19) -0.009(2)
O6W 0.047(4) 0.124(8) 0.339(15) 0.120(9) -0.047(6) -0.023(4)
O7W 0.244(8) 0.137(7) 0.127(6) -0.036(6) 0.066(6) -0.042(6)
O8W 0.148(6) 0.072(5) 0.056(4) -0.015(3) 0.012(4) 0.018(4)
O9W 0.178(13) 0.71(5) 0.286(19) -0.21(2) -0.077(13) 0.27(2)
O10W 0.70(4) 0.38(3) 0.142(11) -0.182(15) 0.249(18) -0.37(3)
O11W 0.199(15) 0.38(3) 0.63(5) -0.32(3) 0.08(2) -0.031(17)
O12W 0.367(19) 0.110(9) 0.140(9) -0.032(7) -0.045(10) 0.017(10)
O13W 0.194(8) 0.076(6) 0.083(5) -0.022(4) -0.017(5) 0.013(5)
O14W 0.49(5) 0.51(6) 0.60(6) -0.29(5) -0.06(4) 0.01(4)
O15W 0.37(2) 0.134(10) 0.139(10) 0.011(8) -0.097(12) -0.086(11)

loop_
_atom_type_symbol
_atom_type_description
_atom_type_scat_dispersion_real
_atom_type_scat_dispersion_imag
_atom_type_scat_source
C C 0.0033 0.0016 'International Tables Vol C Tables 4.2.6.8 and 6.1.1.4'
H H 0.0000 0.0000 'International Tables Vol C Tables 4.2.6.8 and 6.1.1.4'
N N 0.0061 0.0033 'International Tables Vol C Tables 4.2.6.8 and 6.1.1.4'
O O 0.0106 0.0060 'International Tables Vol C Tables 4.2.6.8 and 6.1.1.4'
Mn Mn 0.3368 0.7283 'International Tables Vol C Tables 4.2.6.8 and 6.1.1.4'

loop_
_geom_angle_atom_site_label_1
_geom_angle_atom_site_label_2
_geom_angle_atom_site_label_3
_geom_angle
_geom_angle_site_symmetry_1
_geom_angle_site_symmetry_3
O10 Mn1 O10 180.00(10) 2_576 .
O10 Mn1 O1 91.08(18) 2_576 .
O10 Mn1 O1 88.92(18) . .
O10 Mn1 O1 88.92(18) 2_576 2_576
O10 Mn1 O1 91.08(18) . 2_576
O1 Mn1 O1 180.0(2) . 2_576
O10 Mn1 O1W 87.49(18) 2_576 .
O10 Mn1 O1W 92.51(18) . .
O1 Mn1 O1W 88.9(2) . .
O1 Mn1 O1W 91.1(2) 2_576 .
O10 Mn1 O1W 92.51(18) 2_576 2_576
O10 Mn1 O1W 87.49(18) . 2_576
O1 Mn1 O1W 91.1(2) . 2_576
O1 Mn1 O1W 88.9(2) 2_576 2_576
O1W Mn1 O1W 180.0(3) . 2_576
O3W Mn2 O2 100.1(2) . .
O3W Mn2 O16 99.1(2) . 1_455
O2 Mn2 O16 86.7(2) . 1_455
O3W Mn2 O10 160.7(2) . .
O2 Mn2 O10 98.62(18) . .
O16 Mn2 O10 86.56(18) 1_455 .
O3W Mn2 O2W 90.3(4) . .
O2 Mn2 O2W 86.8(3) . .
O16 Mn2 O2W 169.3(3) 1_455 .
O10 Mn2 O2W 86.1(3) . .
O3W Mn2 O9 103.5(2) . .
O2 Mn2 O9 155.03(18) . .
O16 Mn2 O9 97.3(2) 1_455 .
O10 Mn2 O9 57.26(16) . .
O2W Mn2 O9 85.3(3) . .
O3W Mn2 C49 131.6(2) . .
O2 Mn2 C49 127.5(2) . .
O16 Mn2 C49 92.5(2) 1_455 .
O10 Mn2 C49 29.15(17) . .
O2W Mn2 C49 84.9(3) . .
O9 Mn2 C49 28.11(17) . .
O3 Mn3 O15 170.9(2) . 1_455
O3 Mn3 O3W 90.0(2) . .
O15 Mn3 O3W 99.0(2) 1_455 .
O3 Mn3 O7 81.5(2) . 1_455
O15 Mn3 O7 90.98(18) 1_455 1_455
O3W Mn3 O7 152.8(2) . 1_455
O3 Mn3 O4W 89.5(2) . .
O15 Mn3 O4W 90.3(2) 1_455 .
O3W Mn3 O4W 82.7(2) . .
O7 Mn3 O4W 122.7(2) 1_455 .
O3 Mn3 O13 84.3(2) . 1_455
O15 Mn3 O13 98.18(19) 1_455 1_455
O3W Mn3 O13 82.4(2) . 1_455
O7 Mn3 O13 71.08(17) 1_455 1_455
O4W Mn3 O13 163.9(2) . 1_455
O13 Mn4 O7 79.66(19) 1_455 1_455
O13 Mn4 O12 89.04(19) 1_455 1_455
O7 Mn4 O12 93.5(2) 1_455 1_455
O13 Mn4 O5W 174.7(2) 1_455 .
O7 Mn4 O5W 95.14(17) 1_455 .
O12 Mn4 O5W 90.24(18) 1_455 .
O13 Mn4 O4 100.12(18) 1_455 .
O7 Mn4 O4 92.86(18) 1_455 .
O12 Mn4 O4 169.66(16) 1_455 .
O5W Mn4 O4 81.08(16) . .
O13 Mn4 O6 97.76(19) 1_455 2_575
O7 Mn4 O6 169.26(18) 1_455 2_575
O12 Mn4 O6 96.87(17) 1_455 2_575
O5W Mn4 O6 87.54(16) . 2_575
O4 Mn4 O6 77.26(15) . 2_575
O7W Mn5 O8W 89.4(4) . .
O7W Mn5 O4 170.6(3) . .
O8W Mn5 O4 99.9(2) . .
O7W Mn5 O6W 96.0(5) . .
O8W Mn5 O6W 98.0(3) . .
O4 Mn5 O6W 81.3(3) . .
O7W Mn5 O11 92.4(4) . 2_575
O8W Mn5 O11 87.5(3) . 2_575
O4 Mn5 O11 89.57(19) . 2_575
O6W Mn5 O11 170.0(4) . 2_575
O7W Mn5 O6 93.1(3) . 2_575
O8W Mn5 O6 175.7(2) . 2_575
O4 Mn5 O6 77.74(16) . 2_575
O6W Mn5 O6 85.3(3) . 2_575
O11 Mn5 O6 88.91(18) 2_575 2_575
O1 C1 O2 123.2(6) . .
O1 C1 C2 117.7(6) . .
O2 C1 C2 119.0(6) . .
C1 C2 C3 115.5(5) . .
C1 C2 H2A 108.4 . .
C3 C2 H2A 108.4 . .
C1 C2 H2B 108.4 . .
C3 C2 H2B 108.4 . .
H2A C2 H2B 107.5 . .
C2 C3 C4 112.7(5) . .
C2 C3 H3A 109.0 . .
C4 C3 H3A 109.0 . .
C2 C3 H3B 109.0 . .
C4 C3 H3B 109.0 . .
H3A C3 H3B 107.8 . .
C45 C4 C7 109.0(4) . .
C45 C4 C3 113.9(5) . .
C7 C4 C3 111.7(4) . .
C45 C4 H4 107.3 . .
C7 C4 H4 107.3 . .
C3 C4 H4 107.3 . .
O17 C5 O18 113.0(5) . .
O17 C5 H5A 109.0 . .
O18 C5 H5A 109.0 . .
O17 C5 H5B 109.0 . .
O18 C5 H5B 109.0 . .
H5A C5 H5B 107.8 . .
C11 C6 O18 117.9(5) . .
C11 C6 C7 122.5(5) . .
O18 C6 C7 119.5(5) . .
C8 C7 C6 117.5(5) . .
C8 C7 C4 122.0(5) . .
C6 C7 C4 120.5(4) . .
C7 C8 C9 122.4(5) . .
C7 C8 H8 118.8 . .
C9 C8 H8 118.8 . .
C10 C9 C8 117.5(5) . .
C10 C9 C16 121.4(5) . .
C8 C9 C16 121.1(5) . .
C9 C10 C11 123.4(5) . .
C9 C10 O19 119.8(5) . .
C11 C10 O19 116.8(5) . .
C6 C11 C10 116.5(5) . .
C6 C11 C12 122.1(5) . .
C10 C11 C12 121.3(5) . .
C11 C12 H12A 109.5 . .
C11 C12 H12B 109.5 . .
H12A C12 H12B 109.5 . .
C11 C12 H12C 109.5 . .
H12A C12 H12C 109.5 . .
H12B C12 H12C 109.5 . .
O3 C13 O4 122.6(6) . .
O3 C13 C14 117.6(5) . .
O4 C13 C14 119.8(5) . .
C13 C14 C15 112.1(5) . .
C13 C14 H14A 109.2 . .
C15 C14 H14A 109.2 . .
C13 C14 H14B 109.2 . .
C15 C14 H14B 109.2 . .
H14A C14 H14B 107.9 . .
C14 C15 C16 114.5(5) . .
C14 C15 H15A 108.6 . .
C16 C15 H15A 108.6 . .
C14 C15 H15B 108.6 . .
C16 C15 H15B 108.6 . .
H15A C15 H15B 107.6 . .
C15 C16 C9 112.0(4) . .
C15 C16 C19 115.1(5) . .
C9 C16 C19 106.5(4) . .
C15 C16 H16 107.6 . .
C9 C16 H16 107.6 . .
C19 C16 H16 107.6 . .
O19 C17 O20 113.8(5) . .
O19 C17 H17A 108.8 . .
O20 C17 H17A 108.8 . .
O19 C17 H17B 108.8 . .
O20 C17 H17B 108.8 . .
H17A C17 H17B 107.7 . .
C19 C18 C23 122.5(5) . .
C19 C18 O20 120.0(5) . .
C23 C18 O20 117.4(5) . .
C18 C19 C20 117.8(5) . .
C18 C19 C16 120.1(5) . .
C20 C19 C16 122.0(5) . .
C19 C20 C21 122.0(5) . .
C19 C20 H20 119.0 . .
C21 C20 H20 119.0 . .
C22 C21 C20 118.1(5) . .
C22 C21 C28 119.3(5) . .
C20 C21 C28 122.5(5) . .
O21 C22 C21 120.5(5) . .
O21 C22 C23 117.4(5) . .
C21 C22 C23 122.0(5) . .
C22 C23 C18 117.5(5) . .
C22 C23 C24 121.2(6) . .
C18 C23 C24 121.3(5) . .
C23 C24 H24A 109.5 . .
C23 C24 H24B 109.5 . .
H24A C24 H24B 109.5 . .
C23 C24 H24C 109.5 . .
H24A C24 H24C 109.5 . .
H24B C24 H24C 109.5 . .
O5 C25 O6 120.6(8) . .
O5 C25 C26 118.4(7) . .
O6 C25 C26 120.5(6) . .
C25 C26 C27 114.7(6) . .
C25 C26 H26A 108.6 . .
C27 C26 H26A 108.6 . .
C25 C26 H26B 108.6 . .
C27 C26 H26B 108.6 . .
H26A C26 H26B 107.6 . .
C28 C27 C26 112.9(5) . .
C28 C27 H27A 109.0 . .
C26 C27 H27A 109.0 . .
C28 C27 H27B 109.0 . .
C26 C27 H27B 109.0 . .
H27A C27 H27B 107.8 . .
C21 C28 C27 113.9(5) . .
C21 C28 C31 108.1(4) . .
C27 C28 C31 112.8(5) . .
C21 C28 H28 107.2 . .
C27 C28 H28 107.2 . .
C31 C28 H28 107.2 . .
O22 C29 O21 113.5(5) . .
O22 C29 H29A 108.9 . .
O21 C29 H29A 108.9 . .
O22 C29 H29B 108.9 . .
O21 C29 H29B 108.9 . .
H29A C29 H29B 107.7 . .
C31 C30 C35 122.4(6) . .
C31 C30 O22 120.1(5) . .
C35 C30 O22 117.4(5) . .
C32 C31 C30 117.4(5) . .
C32 C31 C28 123.2(5) . .
C30 C31 C28 119.3(5) . .
C31 C32 C33 123.6(6) . .
C31 C32 H32 118.2 . .
C33 C32 H32 118.2 . .
C32 C33 C34 116.7(5) . .
C32 C33 C40 122.7(5) . .
C34 C33 C40 120.4(5) . .
C33 C34 O23 119.6(5) . .
C33 C34 C35 122.9(5) . .
O23 C34 C35 117.4(5) . .
C34 C35 C30 117.0(6) . .
C34 C35 C36 121.4(6) . .
C30 C35 C36 121.5(6) . .
C35 C36 H36A 109.5 . .
C35 C36 H36B 109.5 . .
H36A C36 H36B 109.5 . .
C35 C36 H36C 109.5 . .
H36A C36 H36C 109.5 . .
H36B C36 H36C 109.5 . .
O8 C37 O7 119.0(6) . .
O8 C37 C38 121.9(7) . .
O7 C37 C38 119.1(6) . .
C37 C38 C39 114.5(6) . .
C37 C38 H38A 108.6 . .
C39 C38 H38A 108.6 . .
C37 C38 H38B 108.6 . .
C39 C38 H38B 108.6 . .
H38A C38 H38B 107.6 . .
C38 C39 C40 115.1(6) . .
C38 C39 H39A 108.5 . .
C40 C39 H39A 108.5 . .
C38 C39 H39B 108.5 . .
C40 C39 H39B 108.5 . .
H39A C39 H39B 107.5 . .
C43 C40 C33 107.8(5) . .
C43 C40 C39 112.1(5) . .
C33 C40 C39 114.9(5) . .
C43 C40 H40 107.2 . .
C33 C40 H40 107.2 . .
C39 C40 H40 107.2 . .
O24 C41 O23 114.7(6) . .
O24 C41 H41A 108.6 . .
O23 C41 H41A 108.6 . .
O24 C41 H41B 108.6 . .
O23 C41 H41B 108.6 . .
H41A C41 H41B 107.6 . .
C47 C42 C43 123.8(5) . .
C47 C42 O24 117.1(5) . .
C43 C42 O24 119.0(5) . .
C44 C43 C42 116.0(5) . .
C44 C43 C40 121.6(5) . .
C42 C43 C40 122.4(5) . .
C45 C44 C43 123.4(5) . .
C45 C44 H44 118.3 . .
C43 C44 H44 118.3 . .
C44 C45 C46 116.8(5) . .
C44 C45 C4 122.3(5) . .
C46 C45 C4 120.8(5) . .
C47 C46 O17 117.7(5) . .
C47 C46 C45 123.0(5) . .
O17 C46 C45 119.3(5) . .
C42 C47 C46 116.9(5) . .
C42 C47 C48 121.8(5) . .
C46 C47 C48 121.2(5) . .
C47 C48 H48A 109.5 . .
C47 C48 H48B 109.5 . .
H48A C48 H48B 109.5 . .
C47 C48 H48C 109.5 . .
H48A C48 H48C 109.5 . .
H48B C48 H48C 109.5 . .
O9 C49 O10 118.7(6) . .
O9 C49 C50 122.9(6) . .
O10 C49 C50 118.4(6) . .
O9 C49 Mn2 61.6(4) . .
O10 C49 Mn2 57.1(3) . .
C50 C49 Mn2 175.6(5) . .
C49 C50 C51 113.7(6) . .
C49 C50 H50A 108.8 . .
C51 C50 H50A 108.8 . .
C49 C50 H50B 108.8 . .
C51 C50 H50B 108.8 . .
H50A C50 H50B 107.7 . .
C50 C51 C52 112.8(5) . .
C50 C51 H51A 109.0 . .
C52 C51 H51A 109.0 . .
C50 C51 H51B 109.0 . .
C52 C51 H51B 109.0 . .
H51A C51 H51B 107.8 . .
C93 C52 C55 109.2(5) . .
C93 C52 C51 111.9(5) . .
C55 C52 C51 115.7(6) . .
C93 C52 H52 106.4 . .
C55 C52 H52 106.4 . .
C51 C52 H52 106.4 . .
O26 C53 O25 116.4(7) . .
O26 C53 H53A 108.2 . .
O25 C53 H53A 108.2 . .
O26 C53 H53B 108.2 . .
O25 C53 H53B 108.2 . .
H53A C53 H53B 107.3 . .
C55 C54 O26 120.1(6) . .
C55 C54 C59 121.9(7) . .
O26 C54 C59 117.9(6) . .
C54 C55 C56 118.3(6) . .
C54 C55 C52 119.9(6) . .
C56 C55 C52 121.7(6) . .
C55 C56 C57 122.2(6) . .
C55 C56 H56 118.9 . .
C57 C56 H56 118.9 . .
C58 C57 C56 116.6(7) . .
C58 C57 C64 120.9(6) . .
C56 C57 C64 122.3(6) . .
C59 C58 C57 123.8(7) . .
C59 C58 O27 118.2(7) . .
C57 C58 O27 117.9(7) . .
C58 C59 C54 117.2(7) . .
C58 C59 C60 121.3(7) . .
C54 C59 C60 121.5(7) . .
C59 C60 H60A 109.5 . .
C59 C60 H60B 109.5 . .
H60A C60 H60B 109.5 . .
C59 C60 H60C 109.5 . .
H60A C60 H60C 109.5 . .
H60B C60 H60C 109.5 . .
O15 C61 O16 123.4(6) . .
O15 C61 C62 119.3(6) . .
O16 C61 C62 117.1(6) . .
C61 C62 C63 118.1(6) . .
C61 C62 H62A 107.8 . .
C63 C62 H62A 107.8 . .
C61 C62 H62B 107.8 . .
C63 C62 H62B 107.8 . .
H62A C62 H62B 107.1 . .
C62 C63 C64 114.0(6) . .
C62 C63 H63A 108.8 . .
C64 C63 H63A 108.8 . .
C62 C63 H63B 108.8 . .
C64 C63 H63B 108.8 . .
H63A C63 H63B 107.6 . .
C67 C64 C57 107.7(6) . .
C67 C64 C63 114.1(6) . .
C57 C64 C63 113.5(5) . .
C67 C64 H64 107.1 . .
C57 C64 H64 107.1 . .
C63 C64 H64 107.1 . .
O28 C65 O27 114.9(8) . .
O28 C65 H65A 108.6 . .
O27 C65 H65A 108.6 . .
O28 C65 H65B 108.6 . .
O27 C65 H65B 108.6 . .
H65A C65 H65B 107.5 . .
C71 C66 C67 123.6(7) . .
C71 C66 O28 117.7(6) . .
C67 C66 O28 118.6(6) . .
C68 C67 C66 116.1(6) . .
C68 C67 C64 122.8(6) . .
C66 C67 C64 120.9(6) . .
C67 C68 C69 124.7(6) . .
C67 C68 H68 117.7 . .
C69 C68 H68 117.7 . .
C68 C69 C70 116.3(6) . .
C68 C69 C76 123.5(6) . .
C70 C69 C76 120.2(6) . .
O29 C70 C71 118.9(6) . .
O29 C70 C69 119.0(7) . .
C71 C70 C69 122.1(7) . .
C66 C71 C70 117.2(6) . .
C66 C71 C72 122.9(7) . .
C70 C71 C72 119.9(7) . .
C71 C72 H72A 109.5 . .
C71 C72 H72B 109.5 . .
H72A C72 H72B 109.5 . .
C71 C72 H72C 109.5 . .
H72A C72 H72C 109.5 . .
H72B C72 H72C 109.5 . .
O14 C73 O13 122.1(8) . .
O14 C73 C74 119.6(8) . .
O13 C73 C74 118.2(7) . .
C75 C74 C73 115.3(8) . .
C75 C74 H74A 108.4 . .
C73 C74 H74A 108.4 . .
C75 C74 H74B 108.5 . .
C73 C74 H74B 108.5 . .
H74A C74 H74B 107.5 . .
C74 C75 C76 112.4(7) . .
C74 C75 H75A 109.1 . .
C76 C75 H75A 109.1 . .
C74 C75 H75B 109.1 . .
C76 C75 H75B 109.1 . .
H75A C75 H75B 107.9 . .
C69 C76 C79 108.6(5) . .
C69 C76 C75 112.4(6) . .
C79 C76 C75 114.8(5) . .
C69 C76 H76 106.9 . .
C79 C76 H76 106.9 . .
C75 C76 H76 106.9 . .
O29 C77 O30 115.3(6) . .
O29 C77 H77A 108.5 . .
O30 C77 H77A 108.5 . .
O29 C77 H77B 108.5 . .
O30 C77 H77B 108.5 . .
H77A C77 H77B 107.5 . .
O30 C78 C79 121.2(6) . .
O30 C78 C83 117.4(6) . .
C79 C78 C83 121.4(6) . .
C78 C79 C80 117.8(6) . .
C78 C79 C76 119.8(5) . .
C80 C79 C76 122.3(6) . .
C81 C80 C79 122.8(6) . .
C81 C80 H80 118.6 . .
C79 C80 H80 118.6 . .
C80 C81 C82 116.9(6) . .
C80 C81 C88 123.4(6) . .
C82 C81 C88 119.6(6) . .
C83 C82 C81 123.4(6) . .
C83 C82 O31 116.7(6) . .
C81 C82 O31 119.7(6) . .
C82 C83 C78 117.6(6) . .
C82 C83 C84 121.4(7) . .
C78 C83 C84 121.0(6) . .
C83 C84 H84A 109.5 . .
C83 C84 H84B 109.5 . .
H84A C84 H84B 109.5 . .
C83 C84 H84C 109.5 . .
H84A C84 H84C 109.5 . .
H84B C84 H84C 109.5 . .
O11 C85 O12 125.4(7) . .
O11 C85 C86 117.1(6) . .
O12 C85 C86 117.4(6) . .
C87 C86 C85 112.5(6) . .
C87 C86 H86A 109.1 . .
C85 C86 H86A 109.1 . .
C87 C86 H86B 109.1 . .
C85 C86 H86B 109.1 . .
H86A C86 H86B 107.8 . .
C88 C87 C86 113.5(6) . .
C88 C87 H87A 108.9 . .
C86 C87 H87A 108.9 . .
C88 C87 H87B 108.9 . .
C86 C87 H87B 108.9 . .
H87A C87 H87B 107.7 . .
C87 C88 C91 112.4(6) . .
C87 C88 C81 113.3(6) . .
C91 C88 C81 106.4(5) . .
C87 C88 H88 108.2 . .
C91 C88 H88 108.2 . .
C81 C88 H88 108.2 . .
O32 C89 O31 112.3(6) . .
O32 C89 H89A 109.1 . .
O31 C89 H89A 109.1 . .
O32 C89 H89B 109.1 . .
O31 C89 H89B 109.1 . .
H89A C89 H89B 107.9 . .
O32 C90 C95 117.9(7) . .
O32 C90 C91 120.2(6) . .
C95 C90 C91 121.8(7) . .
C92 C91 C90 117.4(6) . .
C92 C91 C88 121.8(6) . .
C90 C91 C88 120.7(6) . .
C91 C92 C93 123.2(6) . .
C91 C92 H92 118.4 . .
C93 C92 H92 118.4 . .
C92 C93 C94 116.9(6) . .
C92 C93 C52 122.6(6) . .
C94 C93 C52 120.5(6) . .
C95 C94 O25 119.4(6) . .
C95 C94 C93 121.8(6) . .
O25 C94 C93 118.7(6) . .
C94 C95 C90 118.7(7) . .
C94 C95 C96 120.0(7) . .
C90 C95 C96 121.2(7) . .
C95 C96 H96A 109.5 . .
C95 C96 H96B 109.5 . .
H96A C96 H96B 109.5 . .
C95 C96 H96C 109.5 . .
H96A C96 H96C 109.5 . .
H96B C96 H96C 109.5 . .
O8W C97 N1 125.7(11) . .
O8W C97 H97 117.2 . .
N1 C97 H97 117.2 . .
N1 C98 H98A 109.5 . .
N1 C98 H98B 109.5 . .
H98A C98 H98B 109.5 . .
N1 C98 H98C 109.5 . .
H98A C98 H98C 109.5 . .
H98B C98 H98C 109.5 . .
N1 C99 H99A 109.5 . .
N1 C99 H99B 109.5 . .
H99A C99 H99B 109.5 . .
N1 C99 H99C 109.5 . .
H99A C99 H99C 109.5 . .
H99B C99 H99C 109.5 . .
O15W C100 N2 127.2(19) . .
O15W C100 H100 116.4 . .
N2 C100 H100 116.4 . .
N2 C101 H10A 109.5 . .
N2 C101 H10B 109.5 . .
H10A C101 H10B 109.5 . .
N2 C101 H10C 109.5 . .
H10A C101 H10C 109.5 . .
H10B C101 H10C 109.5 . .
N2 C102 H10D 109.5 . .
N2 C102 H10E 109.5 . .
H10D C102 H10E 109.5 . .
N2 C102 H10F 109.5 . .
H10D C102 H10F 109.5 . .
H10E C102 H10F 109.5 . .
O9W C103 O3W 135(2) . .
O9W C103 H103 112.3 . .
O3W C103 H103 112.3 . .
C97 N1 C99 122.9(11) . .
C97 N1 C98 120.4(10) . .
C99 N1 C98 115.9(12) . .
C100 N2 C101 130.8(11) . .
C100 N2 C102 110.6(12) . .
C101 N2 C102 118.6(11) . .
C1 O1 Mn1 137.6(4) . .
C1 O2 Mn2 125.1(5) . .
C13 O3 Mn3 149.9(4) . .
C13 O4 Mn5 127.0(4) . .
C13 O4 Mn4 120.2(4) . .
Mn5 O4 Mn4 103.79(17) . .
C25 O6 Mn4 134.5(5) . 2_575
C25 O6 Mn5 117.5(4) . 2_575
Mn4 O6 Mn5 100.09(16) 2_575 2_575
C37 O7 Mn4 139.2(4) . 1_655
C37 O7 Mn3 101.9(4) . 1_655
Mn4 O7 Mn3 101.81(19) 1_655 1_655
C49 O9 Mn2 90.3(4) . .
C49 O10 Mn1 147.2(4) . .
C49 O10 Mn2 93.7(4) . .
Mn1 O10 Mn2 119.1(2) . .
C85 O11 Mn5 142.7(6) . 2_575
C85 O12 Mn4 134.0(5) . 1_655
C73 O13 Mn4 130.4(5) . 1_655
C73 O13 Mn3 131.3(5) . 1_655
Mn4 O13 Mn3 95.40(19) 1_655 1_655
C61 O15 Mn3 126.4(4) . 1_655
C61 O16 Mn2 137.7(4) . 1_655
C46 O17 C5 114.4(4) . .
C6 O18 C5 115.7(4) . .
C17 O19 C10 115.7(4) . .
C18 O20 C17 116.2(4) . .
C22 O21 C29 116.0(4) . .
C30 O22 C29 116.1(5) . .
C34 O23 C41 116.7(5) . .
C41 O24 C42 116.1(4) . .
C94 O25 C53 116.7(5) . .
C54 O26 C53 116.3(5) . .
C58 O27 C65 117.1(6) . .
C65 O28 C66 117.6(6) . .
C70 O29 C77 117.2(5) . .
C78 O30 C77 117.6(5) . .
C82 O31 C89 117.3(5) . .
C90 O32 C89 117.5(5) . .
C103 O3W Mn2 119.3(10) . .
C103 O3W Mn3 119.4(9) . .
Mn2 O3W Mn3 116.5(3) . .
C97 O8W Mn5 128.9(8) . .

loop_
_geom_bond_atom_site_label_1
_geom_bond_atom_site_label_2
_geom_bond_distance
_geom_bond_site_symmetry_2
Mn1 O10 2.127(4) 2_576
Mn1 O10 2.127(4) .
Mn1 O1 2.130(4) .
Mn1 O1 2.130(4) 2_576
Mn1 O1W 2.213(4) .
Mn1 O1W 2.213(4) 2_576
Mn2 O3W 2.075(5) .
Mn2 O2 2.112(5) .
Mn2 O16 2.133(5) 1_455
Mn2 O10 2.187(4) .
Mn2 O2W 2.225(8) .
Mn2 O9 2.284(5) .
Mn2 C49 2.598(7) .
Mn3 O3 2.090(5) .
Mn3 O15 2.101(5) 1_455
Mn3 O3W 2.156(6) .
Mn3 O7 2.229(5) 1_455
Mn3 O4W 2.281(7) .
Mn3 O13 2.472(6) 1_455
Mn4 O13 2.120(5) 1_455
Mn4 O7 2.157(5) 1_455
Mn4 O12 2.164(5) 1_455
Mn4 O5W 2.165(4) .
Mn4 O4 2.223(4) .
Mn4 O6 2.257(5) 2_575
Mn5 O7W 2.136(10) .
Mn5 O8W 2.178(7) .
Mn5 O4 2.186(4) .
Mn5 O6W 2.226(9) .
Mn5 O11 2.255(6) 2_575
Mn5 O6 2.269(4) 2_575
C1 O1 1.242(7) .
C1 O2 1.263(8) .
C1 C2 1.474(9) .
C2 C3 1.506(8) .
C2 H2A 0.9700 .
C2 H2B 0.9700 .
C3 C4 1.528(8) .
C3 H3A 0.9700 .
C3 H3B 0.9700 .
C4 C45 1.505(7) .
C4 C7 1.516(7) .
C4 H4 0.9800 .
C5 O17 1.409(7) .
C5 O18 1.416(7) .
C5 H5A 0.9700 .
C5 H5B 0.9700 .
C6 C11 1.380(8) .
C6 O18 1.392(6) .
C6 C7 1.393(8) .
C7 C8 1.374(7) .
C8 C9 1.378(7) .
C8 H8 0.9300 .
C9 C10 1.372(8) .
C9 C16 1.525(7) .
C10 C11 1.385(7) .
C10 O19 1.400(6) .
C11 C12 1.485(8) .
C12 H12A 0.9600 .
C12 H12B 0.9600 .
C12 H12C 0.9600 .
C13 O3 1.232(7) .
C13 O4 1.272(7) .
C13 C14 1.495(8) .
C14 C15 1.507(7) .
C14 H14A 0.9700 .
C14 H14B 0.9700 .
C15 C16 1.515(8) .
C15 H15A 0.9700 .
C15 H15B 0.9700 .
C16 C19 1.526(8) .
C16 H16 0.9800 .
C17 O19 1.382(7) .
C17 O20 1.407(7) .
C17 H17A 0.9700 .
C17 H17B 0.9700 .
C18 C19 1.370(8) .
C18 C23 1.394(9) .
C18 O20 1.395(7) .
C19 C20 1.383(8) .
C20 C21 1.385(8) .
C20 H20 0.9300 .
C21 C22 1.380(8) .
C21 C28 1.513(8) .
C22 O21 1.378(7) .
C22 C23 1.381(8) .
C23 C24 1.507(9) .
C24 H24A 0.9600 .
C24 H24B 0.9600 .
C24 H24C 0.9600 .
C25 O5 1.219(9) .
C25 O6 1.257(7) .
C25 C26 1.467(10) .
C26 C27 1.521(8) .
C26 H26A 0.9700 .
C26 H26B 0.9700 .
C27 C28 1.514(8) .
C27 H27A 0.9700 .
C27 H27B 0.9700 .
C28 C31 1.527(8) .
C28 H28 0.9800 .
C29 O22 1.404(8) .
C29 O21 1.422(7) .
C29 H29A 0.9700 .
C29 H29B 0.9700 .
C30 C31 1.381(8) .
C30 C35 1.392(8) .
C30 O22 1.393(7) .
C31 C32 1.371(8) .
C32 C33 1.383(8) .
C32 H32 0.9300 .
C33 C34 1.384(8) .
C33 C40 1.519(8) .
C34 O23 1.385(7) .
C34 C35 1.388(9) .
C35 C36 1.504(9) .
C36 H36A 0.9600 .
C36 H36B 0.9600 .
C36 H36C 0.9600 .
C37 O8 1.238(8) .
C37 O7 1.279(8) .
C37 C38 1.467(9) .
C38 C39 1.499(9) .
C38 H38A 0.9700 .
C38 H38B 0.9700 .
C39 C40 1.529(9) .
C39 H39A 0.9700 .
C39 H39B 0.9700 .
C40 C43 1.508(8) .
C40 H40 0.9800 .
C41 O24 1.384(8) .
C41 O23 1.397(8) .
C41 H41A 0.9700 .
C41 H41B 0.9700 .
C42 C47 1.367(8) .
C42 C43 1.395(8) .
C42 O24 1.399(7) .
C43 C44 1.387(8) .
C44 C45 1.380(7) .
C44 H44 0.9300 .
C45 C46 1.390(8) .
C46 C47 1.384(8) .
C46 O17 1.388(7) .
C47 C48 1.500(8) .
C48 H48A 0.9600 .
C48 H48B 0.9600 .
C48 H48C 0.9600 .
C49 O9 1.224(7) .
C49 O10 1.268(8) .
C49 C50 1.476(9) .
C50 C51 1.509(9) .
C50 H50A 0.9700 .
C50 H50B 0.9700 .
C51 C52 1.515(9) .
C51 H51A 0.9700 .
C51 H51B 0.9700 .
C52 C93 1.486(9) .
C52 C55 1.500(9) .
C52 H52 0.9800 .
C53 O26 1.404(10) .
C53 O25 1.408(10) .
C53 H53A 0.9700 .
C53 H53B 0.9700 .
C54 C55 1.374(9) .
C54 O26 1.376(8) .
C54 C59 1.402(10) .
C55 C56 1.380(9) .
C56 C57 1.402(9) .
C56 H56 0.9300 .
C57 C58 1.378(10) .
C57 C64 1.513(10) .
C58 C59 1.370(11) .
C58 O27 1.399(9) .
C59 C60 1.515(10) .
C60 H60A 0.9600 .
C60 H60B 0.9600 .
C60 H60C 0.9600 .
C61 O15 1.249(8) .
C61 O16 1.267(8) .
C61 C62 1.454(10) .
C62 C63 1.513(10) .
C62 H62A 0.9700 .
C62 H62B 0.9700 .
C63 C64 1.519(10) .
C63 H63A 0.9700 .
C63 H63B 0.9700 .
C64 C67 1.509(9) .
C64 H64 0.9800 .
C65 O28 1.384(10) .
C65 O27 1.397(10) .
C65 H65A 0.9700 .
C65 H65B 0.9700 .
C66 C71 1.377(10) .
C66 C67 1.387(9) .
C66 O28 1.412(9) .
C67 C68 1.367(9) .
C68 C69 1.385(9) .
C68 H68 0.9300 .
C69 C70 1.394(9) .
C69 C76 1.508(10) .
C70 O29 1.393(8) .
C70 C71 1.396(10) .
C71 C72 1.503(9) .
C72 H72A 0.9600 .
C72 H72B 0.9600 .
C72 H72C 0.9600 .
C73 O14 1.202(9) .
C73 O13 1.273(9) .
C73 C74 1.499(11) .
C74 C75 1.484(11) .
C74 H74A 0.9700 .
C74 H74B 0.9700 .
C75 C76 1.537(9) .
C75 H75A 0.9700 .
C75 H75B 0.9700 .
C76 C79 1.514(9) .
C76 H76 0.9800 .
C77 O29 1.404(9) .
C77 O30 1.410(9) .
C77 H77A 0.9700 .
C77 H77B 0.9700 .
C78 O30 1.378(7) .
C78 C79 1.381(9) .
C78 C83 1.392(10) .
C79 C80 1.392(8) .
C80 C81 1.368(9) .
C80 H80 0.9300 .
C81 C82 1.381(9) .
C81 C88 1.538(9) .
C82 C83 1.371(9) .
C82 O31 1.398(8) .
C83 C84 1.508(10) .
C84 H84A 0.9600 .
C84 H84B 0.9600 .
C84 H84C 0.9600 .
C85 O11 1.231(9) .
C85 O12 1.260(8) .
C85 C86 1.535(11) .
C86 C87 1.533(10) .
C86 H86A 0.9700 .
C86 H86B 0.9700 .
C87 C88 1.525(10) .
C87 H87A 0.9700 .
C87 H87B 0.9700 .
C88 C91 1.526(9) .
C88 H88 0.9800 .
C89 O32 1.400(9) .
C89 O31 1.409(9) .
C89 H89A 0.9700 .
C89 H89B 0.9700 .
C90 O32 1.389(8) .
C90 C95 1.388(10) .
C90 C91 1.391(10) .
C91 C92 1.372(9) .
C92 C93 1.386(9) .
C92 H92 0.9300 .
C93 C94 1.409(9) .
C94 C95 1.363(10) .
C94 O25 1.379(8) .
C95 C96 1.518(11) .
C96 H96A 0.9600 .
C96 H96B 0.9600 .
C96 H96C 0.9600 .
C97 O8W 1.241(11) .
C97 N1 1.292(13) .
C97 H97 0.9300 .
C98 N1 1.405(15) .
C98 H98A 0.9600 .
C98 H98B 0.9600 .
C98 H98C 0.9600 .
C99 N1 1.392(14) .
C99 H99A 0.9600 .
C99 H99B 0.9600 .
C99 H99C 0.9600 .
C100 O15W 1.108(16) .
C100 N2 1.32(2) .
C100 H100 0.9300 .
C101 N2 1.399(13) .
C101 H10A 0.9600 .
C101 H10B 0.9600 .
C101 H10C 0.9600 .
C102 N2 1.487(15) .
C102 H10D 0.9600 .
C102 H10E 0.9600 .
C102 H10F 0.9600 .
C103 O9W 1.24(2) .
C103 O3W 1.41(2) .
C103 H103 0.9300 .
O6 Mn4 2.257(5) 2_575
O6 Mn5 2.269(4) 2_575
O7 Mn4 2.157(5) 1_655
O7 Mn3 2.229(5) 1_655
O11 Mn5 2.255(6) 2_575
O12 Mn4 2.164(5) 1_655
O13 Mn4 2.120(5) 1_655
O13 Mn3 2.472(6) 1_655
O15 Mn3 2.101(5) 1_655
O16 Mn2 2.133(5) 1_655

loop_
_geom_torsion_atom_site_label_1
_geom_torsion_atom_site_label_2
_geom_torsion_atom_site_label_3
_geom_torsion_atom_site_label_4
_geom_torsion
_geom_torsion_site_symmetry_1
_geom_torsion_site_symmetry_4
O1 C1 C2 C3 -168.0(6) . .
O2 C1 C2 C3 10.7(10) . .
C1 C2 C3 C4 169.9(6) . .
C2 C3 C4 C45 -64.5(6) . .
C2 C3 C4 C7 171.5(5) . .
C11 C6 C7 C8 -3.8(8) . .
O18 C6 C7 C8 -180.0(4) . .
C11 C6 C7 C4 177.7(5) . .
O18 C6 C7 C4 1.5(7) . .
C45 C4 C7 C8 -92.2(6) . .
C3 C4 C7 C8 34.5(7) . .
C45 C4 C7 C6 86.3(6) . .
C3 C4 C7 C6 -147.1(5) . .
C6 C7 C8 C9 1.9(7) . .
C4 C7 C8 C9 -179.6(5) . .
C7 C8 C9 C10 0.7(8) . .
C7 C8 C9 C16 -177.8(5) . .
C8 C9 C10 C11 -1.7(8) . .
C16 C9 C10 C11 176.9(5) . .
C8 C9 C10 O19 175.8(5) . .
C16 C9 C10 O19 -5.7(8) . .
O18 C6 C11 C10 179.2(5) . .
C7 C6 C11 C10 2.9(8) . .
O18 C6 C11 C12 -0.8(8) . .
C7 C6 C11 C12 -177.0(5) . .
C9 C10 C11 C6 -0.1(8) . .
O19 C10 C11 C6 -177.6(5) . .
C9 C10 C11 C12 179.9(5) . .
O19 C10 C11 C12 2.3(8) . .
O3 C13 C14 C15 -1.5(9) . .
O4 C13 C14 C15 179.7(5) . .
C13 C14 C15 C16 -178.9(5) . .
C14 C15 C16 C9 -174.7(5) . .
C14 C15 C16 C19 63.5(6) . .
C10 C9 C16 C15 148.7(5) . .
C8 C9 C16 C15 -32.8(7) . .
C10 C9 C16 C19 -84.6(6) . .
C8 C9 C16 C19 93.9(6) . .
C23 C18 C19 C20 2.3(8) . .
O20 C18 C19 C20 -174.8(5) . .
C23 C18 C19 C16 -176.0(5) . .
O20 C18 C19 C16 6.9(7) . .
C15 C16 C19 C18 -152.0(5) . .
C9 C16 C19 C18 83.3(6) . .
C15 C16 C19 C20 29.8(7) . .
C9 C16 C19 C20 -94.9(6) . .
C18 C19 C20 C21 -1.4(8) . .
C16 C19 C20 C21 176.8(5) . .
C19 C20 C21 C22 -1.1(8) . .
C19 C20 C21 C28 -178.6(5) . .
C20 C21 C22 O21 179.6(5) . .
C28 C21 C22 O21 -2.8(7) . .
C20 C21 C22 C23 2.8(8) . .
C28 C21 C22 C23 -179.5(5) . .
O21 C22 C23 C18 -178.8(5) . .
C21 C22 C23 C18 -2.0(8) . .
O21 C22 C23 C24 0.3(8) . .
C21 C22 C23 C24 177.1(5) . .
C19 C18 C23 C22 -0.7(8) . .
O20 C18 C23 C22 176.6(5) . .
C19 C18 C23 C24 -179.8(5) . .
O20 C18 C23 C24 -2.5(8) . .
O5 C25 C26 C27 19.5(13) . .
O6 C25 C26 C27 -168.5(6) . .
C25 C26 C27 C28 -169.2(6) . .
C22 C21 C28 C27 146.3(5) . .
C20 C21 C28 C27 -36.1(7) . .
C22 C21 C28 C31 -87.4(6) . .
C20 C21 C28 C31 90.1(6) . .
C26 C27 C28 C21 -172.8(5) . .
C26 C27 C28 C31 63.5(7) . .
C35 C30 C31 C32 -0.9(9) . .
O22 C30 C31 C32 -179.8(5) . .
C35 C30 C31 C28 -178.5(5) . .
O22 C30 C31 C28 2.6(8) . .
C21 C28 C31 C32 -90.0(7) . .
C27 C28 C31 C32 36.8(8) . .
C21 C28 C31 C30 87.4(6) . .
C27 C28 C31 C30 -145.7(5) . .
C30 C31 C32 C33 1.4(9) . .
C28 C31 C32 C33 178.9(5) . .
C31 C32 C33 C34 -0.5(9) . .
C31 C32 C33 C40 -175.6(5) . .
C32 C33 C34 O23 175.9(5) . .
C40 C33 C34 O23 -8.8(8) . .
C32 C33 C34 C35 -0.9(9) . .
C40 C33 C34 C35 174.3(5) . .
C33 C34 C35 C30 1.4(9) . .
O23 C34 C35 C30 -175.6(5) . .
C33 C34 C35 C36 -179.3(6) . .
O23 C34 C35 C36 3.8(9) . .
C31 C30 C35 C34 -0.4(9) . .
O22 C30 C35 C34 178.6(5) . .
C31 C30 C35 C36 -179.8(6) . .
O22 C30 C35 C36 -0.8(9) . .
O8 C37 C38 C39 -0.5(11) . .
O7 C37 C38 C39 177.9(7) . .
C37 C38 C39 C40 -77.6(8) . .
C32 C33 C40 C43 93.8(6) . .
C34 C33 C40 C43 -81.1(6) . .
C32 C33 C40 C39 -32.0(8) . .
C34 C33 C40 C39 153.1(5) . .
C38 C39 C40 C43 169.0(5) . .
C38 C39 C40 C33 -67.4(7) . .
C47 C42 C43 C44 1.3(9) . .
O24 C42 C43 C44 -175.8(5) . .
C47 C42 C43 C40 -177.8(6) . .
O24 C42 C43 C40 5.0(8) . .
C33 C40 C43 C44 -94.8(6) . .
C39 C40 C43 C44 32.6(7) . .
C33 C40 C43 C42 84.3(6) . .
C39 C40 C43 C42 -148.3(5) . .
C42 C43 C44 C45 -0.3(8) . .
C40 C43 C44 C45 178.8(5) . .
C43 C44 C45 C46 -1.1(8) . .
C43 C44 C45 C4 -176.5(5) . .
C7 C4 C45 C44 88.9(6) . .
C3 C4 C45 C44 -36.5(7) . .
C7 C4 C45 C46 -86.4(6) . .
C3 C4 C45 C46 148.2(5) . .
C44 C45 C46 C47 1.6(8) . .
C4 C45 C46 C47 177.2(5) . .
C44 C45 C46 O17 -178.0(5) . .
C4 C45 C46 O17 -2.4(7) . .
C43 C42 C47 C46 -0.8(9) . .
O24 C42 C47 C46 176.4(5) . .
C43 C42 C47 C48 -179.8(6) . .
O24 C42 C47 C48 -2.6(9) . .
O17 C46 C47 C42 178.9(5) . .
C45 C46 C47 C42 -0.7(9) . .
O17 C46 C47 C48 -2.1(8) . .
C45 C46 C47 C48 178.3(6) . .
O3W Mn2 C49 O9 3.7(6) . .
O2 Mn2 C49 O9 171.5(4) . .
O16 Mn2 C49 O9 -100.8(4) 1_455 .
O10 Mn2 C49 O9 -179.3(7) . .
O2W Mn2 C49 O9 89.5(5) . .
O3W Mn2 C49 O10 -177.0(4) . .
O2 Mn2 C49 O10 -9.3(5) . .
O16 Mn2 C49 O10 78.4(4) 1_455 .
O2W Mn2 C49 O10 -91.2(5) . .
O9 Mn2 C49 O10 179.3(7) . .
O3W Mn2 C49 C50 -177(6) . .
O2 Mn2 C49 C50 -10(7) . .
O16 Mn2 C49 C50 78(7) 1_455 .
O10 Mn2 C49 C50 0(6) . .
O2W Mn2 C49 C50 -91(7) . .
O9 Mn2 C49 C50 179(100) . .
O9 C49 C50 C51 -27.6(10) . .
O10 C49 C50 C51 153.2(6) . .
Mn2 C49 C50 C51 153(6) . .
C49 C50 C51 C52 171.7(6) . .
C50 C51 C52 C93 -170.8(5) . .
C50 C51 C52 C55 63.2(7) . .
O26 C54 C55 C56 -179.5(6) . .
C59 C54 C55 C56 -4.0(10) . .
O26 C54 C55 C52 3.3(9) . .
C59 C54 C55 C52 178.7(6) . .
C93 C52 C55 C54 87.3(7) . .
C51 C52 C55 C54 -145.3(6) . .
C93 C52 C55 C56 -89.8(7) . .
C51 C52 C55 C56 37.6(8) . .
C54 C55 C56 C57 3.0(10) . .
C52 C55 C56 C57 -179.8(6) . .
C55 C56 C57 C58 0.3(10) . .
C55 C56 C57 C64 -175.3(6) . .
C56 C57 C58 C59 -2.8(11) . .
C64 C57 C58 C59 172.9(7) . .
C56 C57 C58 O27 172.5(6) . .
C64 C57 C58 O27 -11.8(10) . .
C57 C58 C59 C54 1.9(11) . .
O27 C58 C59 C54 -173.4(6) . .
C57 C58 C59 C60 -177.1(7) . .
O27 C58 C59 C60 7.6(11) . .
C55 C54 C59 C58 1.7(10) . .
O26 C54 C59 C58 177.2(6) . .
C55 C54 C59 C60 -179.3(7) . .
O26 C54 C59 C60 -3.8(10) . .
O15 C61 C62 C63 -50.2(10) . .
O16 C61 C62 C63 134.3(7) . .
C61 C62 C63 C64 -94.1(8) . .
C58 C57 C64 C67 -81.9(8) . .
C56 C57 C64 C67 93.5(8) . .
C58 C57 C64 C63 150.8(7) . .
C56 C57 C64 C63 -33.8(9) . .
C62 C63 C64 C67 65.2(8) . .
C62 C63 C64 C57 -171.0(6) . .
C71 C66 C67 C68 1.9(11) . .
O28 C66 C67 C68 -174.1(6) . .
C71 C66 C67 C64 -172.8(7) . .
O28 C66 C67 C64 11.2(10) . .
C57 C64 C67 C68 -92.7(8) . .
C63 C64 C67 C68 34.2(9) . .
C57 C64 C67 C66 81.7(8) . .
C63 C64 C67 C66 -151.4(6) . .
C66 C67 C68 C69 0.6(10) . .
C64 C67 C68 C69 175.3(6) . .
C67 C68 C69 C70 -3.2(10) . .
C67 C68 C69 C76 177.9(6) . .
C68 C69 C70 O29 -178.3(6) . .
C76 C69 C70 O29 0.6(9) . .
C68 C69 C70 C71 3.4(10) . .
C76 C69 C70 C71 -177.6(6) . .
C67 C66 C71 C70 -1.7(11) . .
O28 C66 C71 C70 174.4(6) . .
C67 C66 C71 C72 178.8(7) . .
O28 C66 C71 C72 -5.1(11) . .
O29 C70 C71 C66 -179.4(6) . .
C69 C70 C71 C66 -1.2(10) . .
O29 C70 C71 C72 0.1(10) . .
C69 C70 C71 C72 178.4(6) . .
O14 C73 C74 C75 -155.3(8) . .
O13 C73 C74 C75 28.1(12) . .
C73 C74 C75 C76 178.1(7) . .
C68 C69 C76 C79 89.9(7) . .
C70 C69 C76 C79 -88.9(7) . .
C68 C69 C76 C75 -38.2(8) . .
C70 C69 C76 C75 143.0(6) . .
C74 C75 C76 C69 -164.7(7) . .
C74 C75 C76 C79 70.5(8) . .
O30 C78 C79 C80 177.8(6) . .
C83 C78 C79 C80 -5.1(9) . .
O30 C78 C79 C76 1.0(9) . .
C83 C78 C79 C76 178.2(6) . .
C69 C76 C79 C78 87.5(7) . .
C75 C76 C79 C78 -145.8(6) . .
C69 C76 C79 C80 -89.1(7) . .
C75 C76 C79 C80 37.6(9) . .
C78 C79 C80 C81 2.6(9) . .
C76 C79 C80 C81 179.2(6) . .
C79 C80 C81 C82 1.1(9) . .
C79 C80 C81 C88 -175.1(6) . .
C80 C81 C82 C83 -2.5(9) . .
C88 C81 C82 C83 173.9(6) . .
C80 C81 C82 O31 174.3(6) . .
C88 C81 C82 O31 -9.4(9) . .
C81 C82 C83 C78 0.1(10) . .
O31 C82 C83 C78 -176.7(6) . .
C81 C82 C83 C84 177.9(6) . .
O31 C82 C83 C84 1.1(9) . .
O30 C78 C83 C82 -178.9(5) . .
C79 C78 C83 C82 3.8(10) . .
O30 C78 C83 C84 3.2(9) . .
C79 C78 C83 C84 -174.0(6) . .
O11 C85 C86 C87 112.1(8) . .
O12 C85 C86 C87 -71.9(8) . .
C85 C86 C87 C88 163.5(6) . .
C86 C87 C88 C91 170.8(5) . .
C86 C87 C88 C81 -68.5(7) . .
C80 C81 C88 C87 -30.1(9) . .
C82 C81 C88 C87 153.8(6) . .
C80 C81 C88 C91 93.9(7) . .
C82 C81 C88 C91 -82.2(7) . .
O32 C90 C91 C92 -174.3(6) . .
C95 C90 C91 C92 2.6(10) . .
O32 C90 C91 C88 8.2(9) . .
C95 C90 C91 C88 -174.8(6) . .
C87 C88 C91 C92 30.4(8) . .
C81 C88 C91 C92 -94.2(7) . .
C87 C88 C91 C90 -152.2(6) . .
C81 C88 C91 C90 83.2(7) . .
C90 C91 C92 C93 -0.6(9) . .
C88 C91 C92 C93 176.9(6) . .
C91 C92 C93 C94 -1.9(9) . .
C91 C92 C93 C52 -179.9(6) . .
C55 C52 C93 C92 90.0(7) . .
C51 C52 C93 C92 -39.6(8) . .
C55 C52 C93 C94 -88.0(7) . .
C51 C52 C93 C94 142.5(6) . .
C92 C93 C94 C95 2.4(9) . .
C52 C93 C94 C95 -179.5(6) . .
C92 C93 C94 O25 -179.8(5) . .
C52 C93 C94 O25 -1.8(9) . .
O25 C94 C95 C90 -178.2(6) . .
C93 C94 C95 C90 -0.5(10) . .
O25 C94 C95 C96 2.2(10) . .
C93 C94 C95 C96 179.9(7) . .
O32 C90 C95 C94 174.9(6) . .
C91 C90 C95 C94 -2.1(10) . .
O32 C90 C95 C96 -5.6(11) . .
C91 C90 C95 C96 177.4(7) . .
O8W C97 N1 C99 170.1(13) . .
O8W C97 N1 C98 1.0(18) . .
O15W C100 N2 C101 5(3) . .
O15W C100 N2 C102 -175(2) . .
O2 C1 O1 Mn1 21.2(12) . .
C2 C1 O1 Mn1 -160.2(5) . .
O10 Mn1 O1 C1 125.3(7) 2_576 .
O10 Mn1 O1 C1 -54.7(7) . .
O1 Mn1 O1 C1 -49(100) 2_576 .
O1W Mn1 O1 C1 -147.3(7) . .
O1W Mn1 O1 C1 32.7(7) 2_576 .
O1 C1 O2 Mn2 37.5(10) . .
C2 C1 O2 Mn2 -141.1(5) . .
O3W Mn2 O2 C1 138.1(6) . .
O16 Mn2 O2 C1 -123.2(6) 1_455 .
O10 Mn2 O2 C1 -37.2(6) . .
O2W Mn2 O2 C1 48.4(6) . .
O9 Mn2 O2 C1 -23.1(9) . .
C49 Mn2 O2 C1 -32.6(7) . .
O4 C13 O3 Mn3 17.1(16) . .
C14 C13 O3 Mn3 -161.7(8) . .
O15 Mn3 O3 C13 60(2) 1_455 .
O3W Mn3 O3 C13 -128.5(12) . .
O7 Mn3 O3 C13 25.5(11) 1_455 .
O4W Mn3 O3 C13 148.8(12) . .
O13 Mn3 O3 C13 -46.2(11) 1_455 .
O3 C13 O4 Mn5 132.5(6) . .
C14 C13 O4 Mn5 -48.8(8) . .
O3 C13 O4 Mn4 -9.2(9) . .
C14 C13 O4 Mn4 169.6(4) . .
O7W Mn5 O4 C13 -125(2) . .
O8W Mn5 O4 C13 45.4(5) . .
O6W Mn5 O4 C13 -51.3(5) . .
O11 Mn5 O4 C13 132.8(5) 2_575 .
O6 Mn5 O4 C13 -138.3(5) 2_575 .
O7W Mn5 O4 Mn4 21(2) . .
O8W Mn5 O4 Mn4 -168.1(2) . .
O6W Mn5 O4 Mn4 95.2(3) . .
O11 Mn5 O4 Mn4 -80.8(2) 2_575 .
O6 Mn5 O4 Mn4 8.22(15) 2_575 .
O13 Mn4 O4 C13 45.3(5) 1_455 .
O7 Mn4 O4 C13 -34.7(4) 1_455 .
O12 Mn4 O4 C13 -162.8(9) 1_455 .
O5W Mn4 O4 C13 -129.5(5) . .
O6 Mn4 O4 C13 141.0(5) 2_575 .
O13 Mn4 O4 Mn5 -104.0(2) 1_455 .
O7 Mn4 O4 Mn5 175.96(17) 1_455 .
O12 Mn4 O4 Mn5 47.9(11) 1_455 .
O5W Mn4 O4 Mn5 81.20(18) . .
O6 Mn4 O4 Mn5 -8.28(15) 2_575 .
O5 C25 O6 Mn4 -148.0(10) . 2_575
C26 C25 O6 Mn4 40.2(10) . 2_575
O5 C25 O6 Mn5 -5.9(13) . 2_575
C26 C25 O6 Mn5 -177.8(5) . 2_575
O8 C37 O7 Mn4 141.7(7) . 1_655
C38 C37 O7 Mn4 -36.8(11) . 1_655
O8 C37 O7 Mn3 17.3(9) . 1_655
C38 C37 O7 Mn3 -161.2(6) . 1_655
O10 C49 O9 Mn2 -0.7(6) . .
C50 C49 O9 Mn2 -179.9(6) . .
O3W Mn2 O9 C49 -177.2(4) . .
O2 Mn2 O9 C49 -16.2(8) . .
O16 Mn2 O9 C49 81.6(4) 1_455 .
O10 Mn2 O9 C49 0.4(4) . .
O2W Mn2 O9 C49 -88.0(5) . .
O9 C49 O10 Mn1 -178.7(6) . .
C50 C49 O10 Mn1 0.6(12) . .
Mn2 C49 O10 Mn1 -179.4(8) . .
O9 C49 O10 Mn2 0.7(7) . .
C50 C49 O10 Mn2 180.0(6) . .
O10 Mn1 O10 C49 172(100) 2_576 .
O1 Mn1 O10 C49 -149.0(8) . .
O1 Mn1 O10 C49 31.0(8) 2_576 .
O1W Mn1 O10 C49 -60.1(8) . .
O1W Mn1 O10 C49 119.9(8) 2_576 .
O10 Mn1 O10 Mn2 -7(100) 2_576 .
O1 Mn1 O10 Mn2 31.7(3) . .
O1 Mn1 O10 Mn2 -148.3(3) 2_576 .
O1W Mn1 O10 Mn2 120.6(3) . .
O1W Mn1 O10 Mn2 -59.4(3) 2_576 .
O3W Mn2 O10 C49 6.7(9) . .
O2 Mn2 O10 C49 172.6(4) . .
O16 Mn2 O10 C49 -101.3(4) 1_455 .
O2W Mn2 O10 C49 86.5(5) . .
O9 Mn2 O10 C49 -0.4(4) . .
O3W Mn2 O10 Mn1 -173.7(6) . .
O2 Mn2 O10 Mn1 -7.8(3) . .
O16 Mn2 O10 Mn1 78.3(3) 1_455 .
O2W Mn2 O10 Mn1 -93.9(4) . .
O9 Mn2 O10 Mn1 179.2(3) . .
C49 Mn2 O10 Mn1 179.6(5) . .
O12 C85 O11 Mn5 116.9(9) . 2_575
C86 C85 O11 Mn5 -67.5(11) . 2_575
O11 C85 O12 Mn4 21.6(12) . 1_655
C86 C85 O12 Mn4 -154.0(5) . 1_655
O14 C73 O13 Mn4 -61.0(11) . 1_655
C74 C73 O13 Mn4 115.5(8) . 1_655
O14 C73 O13 Mn3 95.1(9) . 1_655
C74 C73 O13 Mn3 -88.4(9) . 1_655
O16 C61 O15 Mn3 43.2(9) . 1_655
C62 C61 O15 Mn3 -132.0(6) . 1_655
O15 C61 O16 Mn2 -6.8(11) . 1_655
C62 C61 O16 Mn2 168.5(5) . 1_655
C47 C46 O17 C5 -100.0(6) . .
C45 C46 O17 C5 79.7(6) . .
O18 C5 O17 C46 -98.0(5) . .
C11 C6 O18 C5 105.7(6) . .
C7 C6 O18 C5 -77.9(6) . .
O17 C5 O18 C6 97.6(5) . .
O20 C17 O19 C10 -92.0(6) . .
C9 C10 O19 C17 82.4(6) . .
C11 C10 O19 C17 -100.0(6) . .
C19 C18 O20 C17 -83.5(6) . .
C23 C18 O20 C17 99.2(6) . .
O19 C17 O20 C18 92.8(6) . .
C21 C22 O21 C29 79.4(7) . .
C23 C22 O21 C29 -103.7(6) . .
O22 C29 O21 C22 -94.6(6) . .
C31 C30 O22 C29 -79.5(7) . .
C35 C30 O22 C29 101.5(6) . .
O21 C29 O22 C30 94.8(6) . .
C33 C34 O23 C41 84.3(7) . .
C35 C34 O23 C41 -98.6(7) . .
O24 C41 O23 C34 -93.1(7) . .
O23 C41 O24 C42 91.6(6) . .
C47 C42 O24 C41 101.9(7) . .
C43 C42 O24 C41 -80.7(7) . .
C95 C94 O25 C53 -105.7(8) . .
C93 C94 O25 C53 76.5(8) . .
O26 C53 O25 C94 -93.8(8) . .
C55 C54 O26 C53 -77.8(8) . .
C59 C54 O26 C53 106.6(8) . .
O25 C53 O26 C54 93.6(8) . .
C59 C58 O27 C65 -97.2(8) . .
C57 C58 O27 C65 87.3(9) . .
O28 C65 O27 C58 -88.9(10) . .
O27 C65 O28 C66 87.2(9) . .
C71 C66 O28 C65 98.7(8) . .
C67 C66 O28 C65 -85.0(9) . .
C71 C70 O29 C77 -104.7(7) . .
C69 C70 O29 C77 77.0(8) . .
O30 C77 O29 C70 -94.8(7) . .
C79 C78 O30 C77 -75.4(8) . .
C83 C78 O30 C77 107.3(7) . .
O29 C77 O30 C78 92.4(7) . .
C83 C82 O31 C89 -95.7(7) . .
C81 C82 O31 C89 87.3(7) . .
O32 C89 O31 C82 -90.4(7) . .
C95 C90 O32 C89 98.3(8) . .
C91 C90 O32 C89 -84.7(8) . .
O31 C89 O32 C90 88.6(8) . .
O9W C103 O3W Mn2 24(4) . .
O9W C103 O3W Mn3 -130(3) . .
O2 Mn2 O3W C103 -78.2(12) . .
O16 Mn2 O3W C103 -166.4(12) 1_455 .
O10 Mn2 O3W C103 87.6(14) . .
O2W Mn2 O3W C103 8.6(12) . .
O9 Mn2 O3W C103 93.8(12) . .
C49 Mn2 O3W C103 92.0(12) . .
O2 Mn2 O3W Mn3 77.1(3) . .
O16 Mn2 O3W Mn3 -11.2(4) 1_455 .
O10 Mn2 O3W Mn3 -117.1(6) . .
O2W Mn2 O3W Mn3 163.8(4) . .
O9 Mn2 O3W Mn3 -111.0(3) . .
C49 Mn2 O3W Mn3 -112.8(3) . .
O3 Mn3 O3W C103 5.8(12) . .
O15 Mn3 O3W C103 -175.6(12) 1_455 .
O7 Mn3 O3W C103 -65.3(13) 1_455 .
O4W Mn3 O3W C103 95.3(12) . .
O13 Mn3 O3W C103 -78.4(12) 1_455 .
O3 Mn3 O3W Mn2 -149.3(3) . .
O15 Mn3 O3W Mn2 29.3(4) 1_455 .
O7 Mn3 O3W Mn2 139.5(4) 1_455 .
O4W Mn3 O3W Mn2 -59.8(3) . .
O13 Mn3 O3W Mn2 126.4(3) 1_455 .
N1 C97 O8W Mn5 -176.0(8) . .
O7W Mn5 O8W C97 32.8(10) . .
O4 Mn5 O8W C97 -145.7(9) . .
O6W Mn5 O8W C97 -63.2(10) . .
O11 Mn5 O8W C97 125.2(9) 2_575 .
O6 Mn5 O8W C97 158(2) 2_575 .
